data_4306849
loop_
_publ_author_name
'Akira Tsuboyama'
'Katsuaki Kuge'
'Manabu Furugori'
'Shinjiro Okada'
'Mikio Hoshino'
'Kazunori Ueno'

_publ_contact_author_email tsuboyama.akira@canon.co.jp
_publ_contact_author_fax 'ENTER FAX NUMBER'
_publ_contact_author_name 'Akira Tsuboyama'
_publ_contact_author_phone +81-3-3758-2111
_publ_section_title
;
Photophysical Properties of Highly Luminescent Copper(I) Halide Complexes
Chelated with 1,2-Bis(diphenylphosphino)benzene
;
_journal_name_full 'Inorganic Chemistry'
_journal_page_first 1992
_journal_page_last 2001
_journal_paper_doi 10.1021/ic0608086
_journal_volume 46
_journal_year 2007
_chemical_formula_moiety 'C60 H48 Br2 Cu2 P4 '
_chemical_formula_sum 'C60 H48 Br2 Cu2 P4'
_chemical_formula_weight 1179.83
_space_group_IT_number 4
_symmetry_cell_setting monoclinic
_symmetry_Int_Tables_number 4
_symmetry_space_group_name_Hall 'P 2yb'
_symmetry_space_group_name_H-M 'P 1 21 1'
_audit_creation_date 2005-01-14
_audit_creation_method 'by CrystalStructure 3.6.0'
_cell_angle_alpha 90
_cell_angle_beta 97.59(4)
_cell_angle_gamma 90
_cell_formula_units_Z 2
_cell_length_a 11.20(1)
_cell_length_b 18.73(2)
_cell_length_c 12.12(1)
_cell_measurement_reflns_used 20833
_cell_measurement_temperature 100.1
_cell_measurement_theta_max 27.4
_cell_measurement_theta_min 3.2
_cell_volume 2520(4)
_computing_cell_refinement PROCESS-AUTO
_computing_data_collection PROCESS-AUTO
_computing_data_reduction CrystalStructure
_computing_publication_material 'CrystalStructure 3.6.0'
_computing_structure_refinement CRYSTALS
_computing_structure_solution SIR92
_diffrn_detector_area_resol_mean 10.00
_diffrn_measured_fraction_theta_full 0.9968
_diffrn_measured_fraction_theta_max 0.9968
_diffrn_measurement_device_type 'Rigaku RAXIS-RAPID'
_diffrn_measurement_method \w
_diffrn_radiation_type 'Mo K\a'
_diffrn_radiation_wavelength 0.7107
_diffrn_reflns_av_R_equivalents 0.082
_diffrn_reflns_limit_h_max 14
_diffrn_reflns_limit_h_min -13
_diffrn_reflns_limit_k_max 23
_diffrn_reflns_limit_k_min -24
_diffrn_reflns_limit_l_max 15
_diffrn_reflns_limit_l_min -15
_diffrn_reflns_number 24210
_diffrn_reflns_theta_full 27.44
_diffrn_reflns_theta_max 27.44
_exptl_absorpt_coefficient_mu 2.601
_exptl_absorpt_correction_T_max 0.771
_exptl_absorpt_correction_T_min 0.459
_exptl_absorpt_correction_type multi-scan
_exptl_absorpt_process_details
;
    Higashi, T. (1995). Program for Absorption Correction.
    Rigaku Corporation, Tokyo, Japan.
;
_exptl_crystal_colour yellow
_exptl_crystal_density_diffrn 1.554
_exptl_crystal_density_method 'not measured'
_exptl_crystal_description block
_exptl_crystal_F_000 1192.00
_exptl_crystal_size_max 0.20
_exptl_crystal_size_mid 0.20
_exptl_crystal_size_min 0.10
_refine_diff_density_max 3.08
_refine_diff_density_min -2.46
_refine_ls_extinction_method none
_refine_ls_goodness_of_fit_ref 1.396
_refine_ls_hydrogen_treatment refall
_refine_ls_number_parameters 661
_refine_ls_number_reflns 24182
_refine_ls_R_factor_gt 0.0450
_refine_ls_shift/su_max 0.0000
_refine_ls_structure_factor_coef Fsqd
_refine_ls_weighting_details 'w = 1/[0.0003Fo^2^ + 0.2000\s(Fo^2^)]/(4Fo^2^)'
_refine_ls_weighting_scheme calc
_refine_ls_wR_factor_ref 0.1090
_reflns_number_gt 15744
_reflns_number_total 24182
_reflns_threshold_expression F^2^>2.0\s(F^2^)
_cod_data_source_file ic0608086si20060511_082840.cif
_cod_data_source_block '_[CudppbBr]2'
_cod_original_formula_sum 'C60 H48 Br2 Cu2 P4 '
_cod_database_code 4306849

loop_
_symmetry_equiv_pos_site_id
_symmetry_equiv_pos_as_xyz
1 +X,+Y,+Z
2 -X,1/2+Y,-Z

loop_
_atom_site_label
_atom_site_type_symbol
_atom_site_fract_x
_atom_site_fract_y
_atom_site_fract_z
_atom_site_U_iso_or_equiv
_atom_site_adp_type
_atom_site_occupancy
_atom_site_symmetry_multiplicity
_atom_site_calc_flag
_atom_site_refinement_flags
_atom_site_disorder_assembly
_atom_site_disorder_group
Br(1) Br 0.12004(3) 0.12185(3) 0.15877(3) 0.0143(1) Uani 1.00 1 d . . .
Br(2) Br 0.40008(3) 0.14646(3) -0.01091(4) 0.0164(1) Uani 1.00 1 d . . .
Cu(1) Cu 0.18788(4) 0.09774(3) -0.02191(4) 0.0140(1) Uani 1.00 1 d . . .
Cu(2) Cu 0.34367(4) 0.13264(3) 0.17459(4) 0.0153(1) Uani 1.00 1 d . . .
P(1) P 0.07808(8) 0.13338(6) -0.18257(9) 0.0133(3) Uani 1.00 1 d . . .
P(2) P 0.19285(9) -0.01499(6) -0.0871(1) 0.0131(3) Uani 1.00 1 d . . .
P(3) P 0.4075(1) 0.21037(6) 0.3123(1) 0.0154(3) Uani 1.00 1 d . . .
P(4) P 0.43306(9) 0.04500(6) 0.2840(1) 0.0144(3) Uani 1.00 1 d . . .
C(1) C 0.1133(3) 0.0641(2) -0.2808(4) 0.013(1) Uani 1.00 1 d . . .
C(2) C 0.0912(3) 0.0738(2) -0.3963(4) 0.018(1) Uani 1.00 1 d . . .
C(3) C 0.1171(3) 0.0208(2) -0.4693(4) 0.017(1) Uani 1.00 1 d . . .
C(4) C 0.1671(4) -0.0430(2) -0.4273(4) 0.019(1) Uani 1.00 1 d . . .
C(5) C 0.1911(4) -0.0538(2) -0.3141(4) 0.017(1) Uani 1.00 1 d . . .
C(6) C 0.1648(3) -0.0014(2) -0.2399(4) 0.014(1) Uani 1.00 1 d . . .
C(7) C -0.0853(3) 0.1304(2) -0.1867(3) 0.013(1) Uani 1.00 1 d . . .
C(8) C -0.1655(3) 0.1138(2) -0.2827(4) 0.019(1) Uani 1.00 1 d . . .
C(9) C -0.2887(3) 0.1142(2) -0.2791(4) 0.024(1) Uani 1.00 1 d . . .
C(10) C -0.3340(3) 0.1294(2) -0.1821(4) 0.021(1) Uani 1.00 1 d . . .
C(11) C -0.2565(4) 0.1453(3) -0.0854(4) 0.027(1) Uani 1.00 1 d . . .
C(12) C -0.1316(3) 0.1456(2) -0.0901(4) 0.020(1) Uani 1.00 1 d . . .
C(13) C 0.1048(4) 0.2172(2) -0.2521(4) 0.015(1) Uani 1.00 1 d . . .
C(14) C 0.2152(4) 0.2513(2) -0.2192(4) 0.019(1) Uani 1.00 1 d . . .
C(15) C 0.2422(4) 0.3153(2) -0.2664(4) 0.024(1) Uani 1.00 1 d . . .
C(16) C 0.1612(4) 0.3474(2) -0.3473(4) 0.025(1) Uani 1.00 1 d . . .
C(17) C 0.0521(5) 0.3140(3) -0.3801(5) 0.036(2) Uani 1.00 1 d . . .
C(18) C 0.0234(4) 0.2505(2) -0.3317(5) 0.028(1) Uani 1.00 1 d . . .
C(19) C 0.0747(4) -0.0780(2) -0.0622(4) 0.014(1) Uani 1.00 1 d . . .
C(20) C -0.0007(4) -0.0626(2) 0.0149(4) 0.023(1) Uani 1.00 1 d . . .
C(21) C -0.0884(4) -0.1105(3) 0.0393(5) 0.029(1) Uani 1.00 1 d . . .
C(22) C -0.0991(4) -0.1755(2) -0.0147(4) 0.023(1) Uani 1.00 1 d . . .
C(23) C -0.0255(4) -0.1911(3) -0.0923(5) 0.032(1) Uani 1.00 1 d . . .
C(24) C 0.0619(4) -0.1437(2) -0.1169(4) 0.028(1) Uani 1.00 1 d . . .
C(25) C 0.3318(3) -0.0677(2) -0.0671(4) 0.015(1) Uani 1.00 1 d . . .
C(26) C 0.3406(4) -0.1329(2) -0.0124(4) 0.023(1) Uani 1.00 1 d . . .
C(27) C 0.4508(4) -0.1688(3) 0.0062(5) 0.031(1) Uani 1.00 1 d . . .
C(28) C 0.5510(4) -0.1402(3) -0.0315(4) 0.033(1) Uani 1.00 1 d . . .
C(29) C 0.5441(4) -0.0738(3) -0.0820(4) 0.031(1) Uani 1.00 1 d . . .
C(30) C 0.4351(4) -0.0386(2) -0.1002(4) 0.022(1) Uani 1.00 1 d . . .
C(31) C 0.4001(3) 0.1541(2) 0.4365(4) 0.015(1) Uani 1.00 1 d . . .
C(32) C 0.3827(3) 0.1805(3) 0.5397(4) 0.020(1) Uani 1.00 1 d . . .
C(33) C 0.3866(3) 0.1351(3) 0.6305(4) 0.021(1) Uani 1.00 1 d . . .
C(34) C 0.4088(3) 0.0627(3) 0.6191(4) 0.022(1) Uani 1.00 1 d . . .
C(35) C 0.4234(3) 0.0355(2) 0.5151(4) 0.019(1) Uani 1.00 1 d . . .
C(36) C 0.4189(3) 0.0790(2) 0.4224(4) 0.015(1) Uani 1.00 1 d . . .
C(37) C 0.3315(4) 0.2929(2) 0.3423(4) 0.021(1) Uani 1.00 1 d . . .
C(38) C 0.3870(4) 0.3594(2) 0.3413(4) 0.029(1) Uani 1.00 1 d . . .
C(39) C 0.3194(5) 0.4217(3) 0.3488(5) 0.038(2) Uani 1.00 1 d . . .
C(40) C 0.1986(5) 0.4175(3) 0.3598(5) 0.032(1) Uani 1.00 1 d . . .
C(41) C 0.1453(4) 0.3517(3) 0.3614(5) 0.032(1) Uani 1.00 1 d . . .
C(42) C 0.2095(4) 0.2902(2) 0.3529(5) 0.028(1) Uani 1.00 1 d . . .
C(43) C 0.5683(4) 0.2314(2) 0.3265(4) 0.019(1) Uani 1.00 1 d . . .
C(44) C 0.6308(4) 0.2175(2) 0.2384(4) 0.019(1) Uani 1.00 1 d . . .
C(45) C 0.7557(4) 0.2247(2) 0.2498(4) 0.023(1) Uani 1.00 1 d . . .
C(46) C 0.8179(4) 0.2462(2) 0.3508(5) 0.032(2) Uani 1.00 1 d . . .
C(47) C 0.7563(4) 0.2610(2) 0.4386(4) 0.025(1) Uani 1.00 1 d . . .
C(48) C 0.6310(4) 0.2533(2) 0.4292(4) 0.022(1) Uani 1.00 1 d . . .
C(49) C 0.3794(4) -0.0467(2) 0.2854(4) 0.016(1) Uani 1.00 1 d . . .
C(50) C 0.4536(4) -0.1057(2) 0.3079(4) 0.021(1) Uani 1.00 1 d . . .
C(51) C 0.4082(4) -0.1742(2) 0.2985(4) 0.026(1) Uani 1.00 1 d . . .
C(52) C 0.2860(4) -0.1855(2) 0.2696(4) 0.026(1) Uani 1.00 1 d . . .
C(53) C 0.2100(4) -0.1272(2) 0.2489(4) 0.027(1) Uani 1.00 1 d . . .
C(54) C 0.2562(4) -0.0583(2) 0.2557(4) 0.020(1) Uani 1.00 1 d . . .
C(55) C 0.5954(4) 0.0382(2) 0.2812(4) 0.016(1) Uani 1.00 1 d . . .
C(56) C 0.6805(4) 0.0462(2) 0.3762(4) 0.021(1) Uani 1.00 1 d . . .
C(57) C 0.8021(4) 0.0457(2) 0.3660(4) 0.024(1) Uani 1.00 1 d . . .
C(58) C 0.8411(4) 0.0383(2) 0.2636(5) 0.029(1) Uani 1.00 1 d . . .
C(59) C 0.7574(4) 0.0299(2) 0.1702(4) 0.026(1) Uani 1.00 1 d . . .
C(60) C 0.6360(4) 0.0300(2) 0.1788(4) 0.022(1) Uani 1.00 1 d . . .
H(1) H 0.0574 0.1175 -0.4253 0.022 Uiso 1.00 1 c R . .
H(2) H 0.1012 0.0281 -0.5474 0.020 Uiso 1.00 1 c R . .
H(3) H 0.1842 -0.0794 -0.4775 0.023 Uiso 1.00 1 c R . .
H(4) H 0.2246 -0.0980 -0.2871 0.020 Uiso 1.00 1 c R . .
H(5) H -0.1346 0.1027 -0.3499 0.023 Uiso 1.00 1 c R . .
H(6) H -0.3422 0.1041 -0.3447 0.027 Uiso 1.00 1 c R . .
H(7) H -0.4185 0.1282 -0.1805 0.025 Uiso 1.00 1 c R . .
H(8) H -0.2878 0.1555 -0.0180 0.033 Uiso 1.00 1 c R . .
H(9) H -0.0776 0.1581 -0.0258 0.024 Uiso 1.00 1 c R . .
H(10) H 0.2723 0.2303 -0.1637 0.023 Uiso 1.00 1 c R . .
H(11) H 0.3182 0.3368 -0.2433 0.030 Uiso 1.00 1 c R . .
H(12) H 0.1792 0.3925 -0.3771 0.030 Uiso 1.00 1 c R . .
H(13) H -0.0028 0.3336 -0.4387 0.042 Uiso 1.00 1 c R . .
H(14) H -0.0531 0.2292 -0.3537 0.033 Uiso 1.00 1 c R . .
H(15) H 0.0089 -0.0185 0.0539 0.027 Uiso 1.00 1 c R . .
H(16) H -0.1388 -0.0986 0.0938 0.036 Uiso 1.00 1 c R . .
H(17) H -0.1613 -0.2077 -0.0015 0.028 Uiso 1.00 1 c R . .
H(18) H -0.0305 -0.2369 -0.1266 0.039 Uiso 1.00 1 c R . .
H(19) H 0.1129 -0.1552 -0.1711 0.035 Uiso 1.00 1 c R . .
H(20) H 0.2708 -0.1538 0.0108 0.028 Uiso 1.00 1 c R . .
H(21) H 0.4577 -0.2128 0.0456 0.037 Uiso 1.00 1 c R . .
H(22) H 0.6247 -0.1659 -0.0242 0.038 Uiso 1.00 1 c R . .
H(23) H 0.6148 -0.0527 -0.1031 0.038 Uiso 1.00 1 c R . .
H(24) H 0.4318 0.0065 -0.1363 0.027 Uiso 1.00 1 c R . .
H(25) H 0.3695 0.2301 0.5486 0.023 Uiso 1.00 1 c R . .
H(26) H 0.3723 0.1533 0.7007 0.025 Uiso 1.00 1 c R . .
H(27) H 0.4152 0.0325 0.6825 0.026 Uiso 1.00 1 c R . .
H(28) H 0.4370 -0.0142 0.5075 0.023 Uiso 1.00 1 c R . .
H(29) H 0.4711 0.3621 0.3378 0.035 Uiso 1.00 1 c R . .
H(30) H 0.3579 0.4667 0.3452 0.045 Uiso 1.00 1 c R . .
H(31) H 0.1523 0.4595 0.3659 0.038 Uiso 1.00 1 c R . .
H(32) H 0.0623 0.3479 0.3695 0.039 Uiso 1.00 1 c R . .
H(33) H 0.1703 0.2453 0.3533 0.034 Uiso 1.00 1 c R . .
H(34) H 0.5888 0.2005 0.1703 0.023 Uiso 1.00 1 c R . .
H(35) H 0.7972 0.2164 0.1875 0.028 Uiso 1.00 1 c R . .
H(36) H 0.9030 0.2514 0.3586 0.037 Uiso 1.00 1 c R . .
H(37) H 0.8000 0.2756 0.5074 0.028 Uiso 1.00 1 c R . .
H(38) H 0.5898 0.2633 0.4910 0.026 Uiso 1.00 1 c R . .
H(39) H 0.5373 -0.0983 0.3292 0.025 Uiso 1.00 1 c R . .
H(40) H 0.4608 -0.2138 0.3137 0.031 Uiso 1.00 1 c R . .
H(41) H 0.2556 -0.2328 0.2620 0.031 Uiso 1.00 1 c R . .
H(42) H 0.1255 -0.1341 0.2325 0.032 Uiso 1.00 1 c R . .
H(43) H 0.2050 -0.0184 0.2373 0.024 Uiso 1.00 1 c R . .
H(44) H 0.6548 0.0513 0.4474 0.025 Uiso 1.00 1 c R . .
H(45) H 0.8600 0.0510 0.4302 0.029 Uiso 1.00 1 c R . .
H(46) H 0.9247 0.0386 0.2572 0.034 Uiso 1.00 1 c R . .
H(47) H 0.7842 0.0238 0.0997 0.033 Uiso 1.00 1 c R . .
H(48) H 0.5793 0.0252 0.1136 0.026 Uiso 1.00 1 c R . .

loop_
_atom_site_aniso_label
_atom_site_aniso_U_11
_atom_site_aniso_U_22
_atom_site_aniso_U_33
_atom_site_aniso_U_12
_atom_site_aniso_U_13
_atom_site_aniso_U_23
Br(1) 0.0135(2) 0.0136(2) 0.0159(2) 0.0004(2) 0.0021(2) -0.0010(2)
Br(2) 0.0141(2) 0.0202(2) 0.0144(2) -0.0045(2) 0.0007(2) 0.0005(2)
Cu(1) 0.0138(2) 0.0126(2) 0.0151(3) -0.0011(2) -0.0000(2) -0.0010(2)
Cu(2) 0.0159(2) 0.0154(3) 0.0141(3) -0.0004(2) -0.0006(2) -0.0011(2)
P(1) 0.0110(4) 0.0135(5) 0.0153(6) 0.0011(4) 0.0017(4) 0.0010(5)
P(2) 0.0137(5) 0.0118(5) 0.0141(6) -0.0013(4) 0.0027(5) -0.0002(5)
P(3) 0.0158(5) 0.0143(5) 0.0158(7) -0.0014(4) 0.0002(5) -0.0026(5)
P(4) 0.0144(5) 0.0151(5) 0.0137(7) 0.0006(4) 0.0018(5) 0.0001(5)
C(1) 0.007(2) 0.018(2) 0.016(3) -0.008(2) 0.001(2) -0.000(2)
C(2) 0.013(2) 0.017(2) 0.025(3) 0.001(2) 0.005(2) 0.001(2)
C(3) 0.014(2) 0.028(2) 0.008(2) -0.004(2) -0.003(2) 0.002(2)
C(4) 0.017(2) 0.020(2) 0.022(3) -0.004(2) 0.004(2) -0.010(2)
C(5) 0.017(2) 0.013(2) 0.020(3) -0.006(2) 0.003(2) 0.001(2)
C(6) 0.010(2) 0.013(2) 0.018(3) -0.003(2) 0.002(2) 0.001(2)
C(7) 0.012(2) 0.011(2) 0.016(2) 0.003(2) 0.002(2) 0.004(2)
C(8) 0.021(2) 0.020(2) 0.017(2) -0.001(2) 0.006(2) -0.003(2)
C(9) 0.015(2) 0.022(2) 0.031(3) 0.002(2) -0.007(2) 0.002(2)
C(10) 0.010(2) 0.018(2) 0.033(3) 0.005(2) 0.003(2) 0.004(2)
C(11) 0.020(2) 0.045(3) 0.017(3) 0.006(2) 0.007(2) 0.004(2)
C(12) 0.015(2) 0.024(2) 0.020(3) 0.009(2) -0.003(2) 0.002(2)
C(13) 0.014(2) 0.017(2) 0.013(3) 0.002(2) 0.005(2) 0.000(2)
C(14) 0.015(2) 0.021(2) 0.021(3) 0.003(2) -0.004(2) -0.004(2)
C(15) 0.028(2) 0.024(2) 0.023(3) -0.009(2) 0.010(2) 0.002(2)
C(16) 0.038(3) 0.014(2) 0.024(3) -0.001(2) 0.012(2) 0.010(2)
C(17) 0.038(3) 0.030(3) 0.036(4) 0.000(2) -0.006(3) 0.022(2)
C(18) 0.017(2) 0.024(3) 0.042(4) -0.005(2) -0.002(2) 0.011(2)
C(19) 0.019(2) 0.009(2) 0.015(3) -0.002(2) 0.002(2) 0.002(2)
C(20) 0.024(2) 0.013(2) 0.032(3) -0.001(2) 0.006(2) -0.002(2)
C(21) 0.017(2) 0.028(3) 0.047(4) -0.005(2) 0.021(2) -0.000(2)
C(22) 0.020(2) 0.019(2) 0.030(3) -0.007(2) 0.006(2) 0.006(2)
C(23) 0.042(3) 0.021(3) 0.035(4) -0.011(2) 0.013(3) -0.006(2)
C(24) 0.039(3) 0.027(3) 0.023(3) -0.011(2) 0.017(2) -0.009(2)
C(25) 0.014(2) 0.017(2) 0.014(3) 0.004(2) 0.001(2) -0.006(2)
C(26) 0.026(2) 0.023(2) 0.020(3) 0.004(2) 0.007(2) 0.001(2)
C(27) 0.039(3) 0.025(3) 0.029(3) 0.014(2) -0.000(3) -0.003(2)
C(28) 0.026(3) 0.036(3) 0.033(3) 0.017(2) -0.008(2) -0.011(3)
C(29) 0.017(2) 0.045(3) 0.033(3) 0.005(2) 0.006(2) -0.015(3)
C(30) 0.021(2) 0.027(3) 0.019(3) 0.001(2) 0.003(2) 0.001(2)
C(31) 0.008(2) 0.022(2) 0.015(2) -0.004(2) -0.003(2) 0.002(2)
C(32) 0.013(2) 0.025(2) 0.021(3) -0.003(2) 0.003(2) -0.005(2)
C(33) 0.014(2) 0.033(3) 0.016(2) -0.002(2) 0.004(2) -0.007(2)
C(34) 0.013(2) 0.038(3) 0.013(3) -0.007(2) -0.003(2) 0.010(2)
C(35) 0.012(2) 0.023(2) 0.021(3) -0.000(2) -0.000(2) 0.004(2)
C(36) 0.013(2) 0.022(2) 0.011(2) -0.004(2) 0.001(2) 0.001(2)
C(37) 0.025(2) 0.021(2) 0.016(3) 0.004(2) -0.001(2) -0.005(2)
C(38) 0.024(2) 0.024(2) 0.040(4) -0.002(2) 0.004(2) -0.009(2)
C(39) 0.040(3) 0.016(2) 0.057(4) -0.005(2) 0.006(3) -0.005(2)
C(40) 0.040(3) 0.022(3) 0.034(3) 0.007(2) 0.003(3) -0.005(2)
C(41) 0.030(3) 0.029(3) 0.038(3) 0.001(2) 0.007(2) -0.006(3)
C(42) 0.023(2) 0.016(2) 0.045(4) -0.004(2) 0.004(2) -0.006(2)
C(43) 0.023(2) 0.013(2) 0.018(3) -0.004(2) -0.002(2) -0.002(2)
C(44) 0.020(2) 0.020(2) 0.019(3) -0.009(2) 0.002(2) -0.000(2)
C(45) 0.025(2) 0.016(2) 0.029(3) -0.002(2) 0.006(2) 0.001(2)
C(46) 0.021(2) 0.024(3) 0.049(4) -0.005(2) -0.003(3) 0.010(2)
C(47) 0.019(2) 0.025(3) 0.026(3) -0.005(2) -0.006(2) 0.007(2)
C(48) 0.022(2) 0.024(2) 0.020(3) -0.004(2) 0.001(2) -0.000(2)
C(49) 0.021(2) 0.014(2) 0.014(3) -0.003(2) 0.004(2) -0.003(2)
C(50) 0.016(2) 0.023(2) 0.023(3) 0.001(2) -0.004(2) 0.001(2)
C(51) 0.036(3) 0.016(2) 0.027(3) 0.011(2) 0.010(2) 0.003(2)
C(52) 0.040(3) 0.015(2) 0.022(3) -0.003(2) 0.004(2) 0.004(2)
C(53) 0.026(2) 0.028(3) 0.026(3) -0.004(2) -0.002(2) 0.004(2)
C(54) 0.023(2) 0.015(2) 0.023(3) -0.002(2) 0.005(2) 0.004(2)
C(55) 0.015(2) 0.013(2) 0.021(3) 0.002(2) 0.004(2) -0.005(2)
C(56) 0.022(2) 0.024(2) 0.017(3) 0.001(2) 0.005(2) -0.002(2)
C(57) 0.012(2) 0.028(3) 0.031(3) -0.002(2) -0.002(2) 0.007(2)
C(58) 0.015(2) 0.026(3) 0.045(4) -0.001(2) 0.007(2) 0.004(2)
C(59) 0.027(2) 0.028(3) 0.027(3) 0.011(2) 0.016(2) 0.007(2)
C(60) 0.020(2) 0.026(2) 0.019(3) 0.003(2) -0.002(2) 0.004(2)

loop_
_atom_type_symbol
_atom_type_description
_atom_type_scat_dispersion_real
_atom_type_scat_dispersion_imag
_atom_type_scat_source
C C 0.003 0.002
;
International Tables for Crystallography
(1992, Vol. C, Tables 4.2.6.8 and 6.1.1.4)
;
H H 0.000 0.000
;
International Tables for Crystallography
(1992, Vol. C, Table 6.1.1.4)
;
Br Br -0.290 2.459
;
International Tables for Crystallography
(1992, Vol. C, Tables 4.2.6.8 and 6.1.1.4)
;
Cu Cu 0.320 1.265
;
International Tables for Crystallography
(1992, Vol. C, Tables 4.2.6.8 and 6.1.1.4)
;
P P 0.102 0.094
;
International Tables for Crystallography
(1992, Vol. C, Tables 4.2.6.8 and 6.1.1.4)
;

loop_
_geom_angle_atom_site_label_1
_geom_angle_atom_site_label_2
_geom_angle_atom_site_label_3
_geom_angle
_geom_angle_publ_flag
_geom_angle_site_symmetry_1
_geom_angle_site_symmetry_2
_geom_angle_site_symmetry_3
Cu(2) Br(1) Cu(1) 69.96(2) ? . . .
Br(1) Cu(1) Br(2) 106.61(2) ? . . .
Br(1) Cu(1) P(1) 121.14(3) ? . . .
Br(1) Cu(1) P(2) 120.62(4) ? . . .
Br(1) Cu(2) Br(2) 108.59(2) ? . . .
Br(1) Cu(2) P(3) 108.99(4) ? . . .
Br(1) Cu(2) P(4) 110.41(4) ? . . .
Cu(2) Br(2) Cu(1) 69.71(2) ? . . .
Br(2) Cu(1) P(1) 109.79(3) ? . . .
Br(2) Cu(1) P(2) 106.80(3) ? . . .
Br(2) Cu(2) P(3) 121.35(4) ? . . .
Br(2) Cu(2) P(4) 118.14(4) ? . . .
P(2) Cu(1) P(1) 90.59(4) ? . . .
Cu(1) P(1) C(1) 102.2(1) ? . . .
Cu(1) P(1) C(7) 116.3(1) ? . . .
Cu(1) P(1) C(13) 123.2(1) ? . . .
Cu(1) P(2) C(6) 102.3(1) ? . . .
Cu(1) P(2) C(19) 119.6(1) ? . . .
Cu(1) P(2) C(25) 121.2(1) ? . . .
P(4) Cu(2) P(3) 87.82(4) ? . . .
Cu(2) P(3) C(31) 101.0(1) ? . . .
Cu(2) P(3) C(43) 114.8(2) ? . . .
Cu(2) P(3) C(37) 125.7(1) ? . . .
Cu(2) P(4) C(36) 101.6(1) ? . . .
Cu(2) P(4) C(55) 113.8(1) ? . . .
Cu(2) P(4) C(49) 124.7(1) ? . . .
P(1) C(1) C(6) 119.8(3) ? . . .
C(7) P(1) C(1) 105.1(2) ? . . .
P(1) C(1) C(2) 122.1(3) ? . . .
C(13) P(1) C(1) 104.2(2) ? . . .
P(1) C(7) C(8) 123.8(3) ? . . .
P(1) C(7) C(12) 117.5(3) ? . . .
C(13) P(1) C(7) 103.8(2) ? . . .
P(1) C(13) C(14) 117.0(3) ? . . .
P(1) C(13) C(18) 125.1(3) ? . . .
P(2) C(6) C(1) 118.4(3) ? . . .
C(19) P(2) C(6) 102.9(2) ? . . .
C(25) P(2) C(6) 103.6(2) ? . . .
P(2) C(6) C(5) 121.9(3) ? . . .
C(25) P(2) C(19) 104.6(2) ? . . .
P(2) C(19) C(20) 120.1(3) ? . . .
P(2) C(19) C(24) 121.4(4) ? . . .
P(2) C(25) C(26) 122.9(3) ? . . .
P(2) C(25) C(30) 118.5(3) ? . . .
P(3) C(31) C(36) 116.0(3) ? . . .
C(43) P(3) C(31) 101.3(2) ? . . .
P(3) C(31) C(32) 124.1(3) ? . . .
C(37) P(3) C(31) 104.4(2) ? . . .
C(43) P(3) C(37) 106.2(2) ? . . .
P(3) C(37) C(38) 122.4(3) ? . . .
P(3) C(37) C(42) 118.6(3) ? . . .
P(3) C(43) C(44) 118.8(3) ? . . .
P(3) C(43) C(48) 121.0(4) ? . . .
P(4) C(36) C(31) 119.0(3) ? . . .
C(55) P(4) C(36) 104.4(2) ? . . .
P(4) C(36) C(35) 122.9(3) ? . . .
C(49) P(4) C(36) 104.6(2) ? . . .
C(55) P(4) C(49) 105.4(2) ? . . .
P(4) C(49) C(50) 124.2(3) ? . . .
P(4) C(49) C(54) 117.4(3) ? . . .
P(4) C(55) C(56) 123.2(4) ? . . .
P(4) C(55) C(60) 118.0(3) ? . . .
C(6) C(1) C(2) 118.2(4) ? . . .
C(1) C(2) C(3) 121.4(4) ? . . .
C(1) C(6) C(5) 119.7(4) ? . . .
C(2) C(3) C(4) 119.4(4) ? . . .
C(3) C(4) C(5) 120.4(4) ? . . .
C(4) C(5) C(6) 120.8(4) ? . . .
C(12) C(7) C(8) 118.7(3) ? . . .
C(7) C(8) C(9) 120.1(4) ? . . .
C(7) C(12) C(11) 121.6(4) ? . . .
C(8) C(9) C(10) 120.7(4) ? . . .
C(9) C(10) C(11) 120.4(4) ? . . .
C(10) C(11) C(12) 118.5(4) ? . . .
C(18) C(13) C(14) 117.9(4) ? . . .
C(13) C(14) C(15) 120.8(4) ? . . .
C(13) C(18) C(17) 120.9(4) ? . . .
C(14) C(15) C(16) 120.9(4) ? . . .
C(15) C(16) C(17) 118.5(4) ? . . .
C(16) C(17) C(18) 120.9(4) ? . . .
C(24) C(19) C(20) 118.4(4) ? . . .
C(19) C(20) C(21) 121.7(4) ? . . .
C(19) C(24) C(23) 119.6(5) ? . . .
C(20) C(21) C(22) 119.2(5) ? . . .
C(21) C(22) C(23) 119.7(4) ? . . .
C(22) C(23) C(24) 121.4(4) ? . . .
C(30) C(25) C(26) 118.4(4) ? . . .
C(25) C(26) C(27) 120.4(4) ? . . .
C(25) C(30) C(29) 121.4(4) ? . . .
C(26) C(27) C(28) 120.1(4) ? . . .
C(27) C(28) C(29) 119.8(4) ? . . .
C(28) C(29) C(30) 119.8(5) ? . . .
C(36) C(31) C(32) 119.9(4) ? . . .
C(31) C(32) C(33) 120.4(4) ? . . .
C(31) C(36) C(35) 118.1(4) ? . . .
C(32) C(33) C(34) 120.4(4) ? . . .
C(33) C(34) C(35) 119.5(4) ? . . .
C(34) C(35) C(36) 121.6(4) ? . . .
C(42) C(37) C(38) 118.6(4) ? . . .
C(37) C(38) C(39) 119.9(4) ? . . .
C(37) C(42) C(41) 120.7(4) ? . . .
C(38) C(39) C(40) 120.3(4) ? . . .
C(39) C(40) C(41) 119.1(4) ? . . .
C(40) C(41) C(42) 121.4(5) ? . . .
C(48) C(43) C(44) 119.7(4) ? . . .
C(43) C(44) C(45) 120.8(4) ? . . .
C(43) C(48) C(47) 118.7(5) ? . . .
C(44) C(45) C(46) 119.7(5) ? . . .
C(45) C(46) C(47) 119.9(4) ? . . .
C(46) C(47) C(48) 121.2(4) ? . . .
C(54) C(49) C(50) 118.2(4) ? . . .
C(49) C(50) C(51) 121.3(4) ? . . .
C(49) C(54) C(53) 120.5(4) ? . . .
C(50) C(51) C(52) 120.3(4) ? . . .
C(51) C(52) C(53) 119.2(4) ? . . .
C(52) C(53) C(54) 120.4(4) ? . . .
C(60) C(55) C(56) 118.6(4) ? . . .
C(55) C(56) C(57) 119.7(5) ? . . .
C(55) C(60) C(59) 120.8(4) ? . . .
C(56) C(57) C(58) 121.0(4) ? . . .
C(57) C(58) C(59) 119.3(4) ? . . .
C(58) C(59) C(60) 120.5(5) ? . . .
C(1) C(2) H(1) 119.3726 ? . . .
H(1) C(2) C(3) 119.2026 ? . . .
C(2) C(3) H(2) 120.3803 ? . . .
H(2) C(3) C(4) 120.1869 ? . . .
C(3) C(4) H(3) 119.3074 ? . . .
C(4) C(5) H(4) 119.1416 ? . . .
H(3) C(4) C(5) 120.2501 ? . . .
H(4) C(5) C(6) 120.0322 ? . . .
C(7) C(8) H(5) 119.5384 ? . . .
C(7) C(12) H(9) 118.6778 ? . . .
H(5) C(8) C(9) 120.3650 ? . . .
C(8) C(9) H(6) 119.5271 ? . . .
H(6) C(9) C(10) 119.7569 ? . . .
C(9) C(10) H(7) 119.6822 ? . . .
C(10) C(11) H(8) 120.4180 ? . . .
H(7) C(10) C(11) 119.9201 ? . . .
C(11) C(12) H(9) 119.7183 ? . . .
H(8) C(11) C(12) 121.0481 ? . . .
C(13) C(14) H(10) 119.9164 ? . . .
C(13) C(18) H(14) 119.5693 ? . . .
H(10) C(14) C(15) 119.2957 ? . . .
C(14) C(15) H(11) 118.9010 ? . . .
H(11) C(15) C(16) 120.1794 ? . . .
C(15) C(16) H(12) 120.3026 ? . . .
C(16) C(17) H(13) 119.8427 ? . . .
H(12) C(16) C(17) 121.1036 ? . . .
C(17) C(18) H(14) 119.4920 ? . . .
H(13) C(17) C(18) 119.1760 ? . . .
C(19) C(20) H(15) 118.8712 ? . . .
C(19) C(24) H(19) 119.6516 ? . . .
H(15) C(20) C(21) 119.3731 ? . . .
C(20) C(21) H(16) 119.9057 ? . . .
H(16) C(21) C(22) 120.9150 ? . . .
C(21) C(22) H(17) 119.9039 ? . . .
C(22) C(23) H(18) 119.3589 ? . . .
H(17) C(22) C(23) 120.2966 ? . . .
C(23) C(24) H(19) 120.7579 ? . . .
H(18) C(23) C(24) 119.0733 ? . . .
C(25) C(26) H(20) 119.7572 ? . . .
C(25) C(30) H(24) 119.9940 ? . . .
H(20) C(26) C(27) 119.7848 ? . . .
C(26) C(27) H(21) 120.6831 ? . . .
H(21) C(27) C(28) 119.2584 ? . . .
C(27) C(28) H(22) 120.5927 ? . . .
C(28) C(29) H(23) 119.5468 ? . . .
H(22) C(28) C(29) 119.6154 ? . . .
C(29) C(30) H(24) 118.6148 ? . . .
H(23) C(29) C(30) 120.6378 ? . . .
C(31) C(32) H(25) 119.7278 ? . . .
H(25) C(32) C(33) 119.8296 ? . . .
C(32) C(33) H(26) 120.1184 ? . . .
H(26) C(33) C(34) 119.4747 ? . . .
C(33) C(34) H(27) 119.8189 ? . . .
C(34) C(35) H(28) 119.1213 ? . . .
H(27) C(34) C(35) 120.6447 ? . . .
H(28) C(35) C(36) 119.2587 ? . . .
C(37) C(38) H(29) 119.6179 ? . . .
C(37) C(42) H(33) 119.5552 ? . . .
H(29) C(38) C(39) 120.4051 ? . . .
C(38) C(39) H(30) 118.9127 ? . . .
H(30) C(39) C(40) 120.7806 ? . . .
C(39) C(40) H(31) 120.8161 ? . . .
C(40) C(41) H(32) 120.1243 ? . . .
H(31) C(40) C(41) 120.0756 ? . . .
C(41) C(42) H(33) 119.7576 ? . . .
H(32) C(41) C(42) 118.4909 ? . . .
C(43) C(44) H(34) 119.5235 ? . . .
C(43) C(48) H(38) 121.1723 ? . . .
H(34) C(44) C(45) 119.6216 ? . . .
C(44) C(45) H(35) 119.6863 ? . . .
H(35) C(45) C(46) 120.5424 ? . . .
C(45) C(46) H(36) 119.8909 ? . . .
C(46) C(47) H(37) 119.0490 ? . . .
H(36) C(46) C(47) 120.2009 ? . . .
C(47) C(48) H(38) 120.1320 ? . . .
H(37) C(47) C(48) 119.7726 ? . . .
C(49) C(50) H(39) 118.8512 ? . . .
C(49) C(54) H(43) 118.8889 ? . . .
H(39) C(50) C(51) 119.8586 ? . . .
C(50) C(51) H(40) 119.9377 ? . . .
H(40) C(51) C(52) 119.7430 ? . . .
C(51) C(52) H(41) 119.7970 ? . . .
C(52) C(53) H(42) 120.0196 ? . . .
H(41) C(52) C(53) 120.9588 ? . . .
C(53) C(54) H(43) 120.5569 ? . . .
H(42) C(53) C(54) 119.5379 ? . . .
C(55) C(56) H(44) 120.0932 ? . . .
C(55) C(60) H(48) 119.5766 ? . . .
H(44) C(56) C(57) 120.1506 ? . . .
C(56) C(57) H(45) 119.9876 ? . . .
H(45) C(57) C(58) 119.0356 ? . . .
C(57) C(58) H(46) 120.4785 ? . . .
C(58) C(59) H(47) 119.4403 ? . . .
H(46) C(58) C(59) 120.2148 ? . . .
C(59) C(60) H(48) 119.6256 ? . . .
H(47) C(59) C(60) 120.0241 ? . . .

loop_
_geom_bond_atom_site_label_1
_geom_bond_atom_site_label_2
_geom_bond_distance
_geom_bond_publ_flag
_geom_bond_site_symmetry_1
_geom_bond_site_symmetry_2
Br(1) Cu(1) 2.4536(6) ? . .
Br(1) Cu(2) 2.4948(6) ? . .
Br(2) Cu(1) 2.5328(6) ? . .
Br(2) Cu(2) 2.4290(7) ? . .
Cu(1) P(1) 2.262(1) ? . .
Cu(1) P(2) 2.257(1) ? . .
Cu(2) P(3) 2.259(1) ? . .
Cu(2) P(4) 2.259(1) ? . .
P(1) C(1) 1.839(4) ? . .
P(1) C(7) 1.825(4) ? . .
P(1) C(13) 1.824(4) ? . .
P(2) C(6) 1.856(5) ? . .
P(2) C(19) 1.828(4) ? . .
P(2) C(25) 1.832(4) ? . .
P(3) C(31) 1.849(4) ? . .
P(3) C(37) 1.824(5) ? . .
P(3) C(43) 1.830(4) ? . .
P(4) C(36) 1.822(5) ? . .
P(4) C(49) 1.821(4) ? . .
P(4) C(55) 1.827(4) ? . .
C(1) C(2) 1.401(6) ? . .
C(1) C(6) 1.417(5) ? . .
C(2) C(3) 1.384(6) ? . .
C(3) C(2) 1.384(6) ? . .
C(3) C(4) 1.388(6) ? . .
C(4) C(3) 1.388(6) ? . .
C(4) C(5) 1.378(6) ? . .
C(5) C(6) 1.388(6) ? . .
C(7) C(8) 1.408(5) ? . .
C(7) C(12) 1.371(6) ? . .
C(8) C(9) 1.386(5) ? . .
C(9) C(10) 1.371(7) ? . .
C(10) C(11) 1.395(6) ? . .
C(11) C(12) 1.408(5) ? . .
C(13) C(14) 1.402(6) ? . .
C(13) C(18) 1.386(6) ? . .
C(14) C(15) 1.379(6) ? . .
C(15) C(16) 1.383(6) ? . .
C(16) C(17) 1.385(7) ? . .
C(17) C(18) 1.382(7) ? . .
C(19) C(20) 1.370(7) ? . .
C(19) C(24) 1.397(6) ? . .
C(20) C(21) 1.391(6) ? . .
C(21) C(22) 1.381(7) ? . .
C(22) C(23) 1.362(8) ? . .
C(23) C(24) 1.384(7) ? . .
C(25) C(26) 1.386(6) ? . .
C(25) C(30) 1.386(6) ? . .
C(26) C(27) 1.398(6) ? . .
C(27) C(28) 1.375(7) ? . .
C(28) C(29) 1.384(7) ? . .
C(29) C(30) 1.379(6) ? . .
C(31) C(32) 1.383(6) ? . .
C(31) C(36) 1.434(6) ? . .
C(32) C(33) 1.386(7) ? . .
C(33) C(34) 1.389(7) ? . .
C(34) C(35) 1.390(7) ? . .
C(35) C(36) 1.384(6) ? . .
C(37) C(38) 1.392(6) ? . .
C(37) C(42) 1.389(6) ? . .
C(38) C(39) 1.400(7) ? . .
C(39) C(40) 1.380(7) ? . .
C(40) C(41) 1.372(7) ? . .
C(41) C(42) 1.368(7) ? . .
C(43) C(44) 1.377(7) ? . .
C(43) C(48) 1.407(6) ? . .
C(44) C(45) 1.393(6) ? . .
C(45) C(46) 1.386(7) ? . .
C(46) C(47) 1.372(8) ? . .
C(47) C(48) 1.400(6) ? . .
C(49) C(50) 1.387(6) ? . .
C(49) C(54) 1.396(6) ? . .
C(50) C(51) 1.379(6) ? . .
C(51) C(52) 1.384(6) ? . .
C(52) C(53) 1.386(6) ? . .
C(53) C(54) 1.387(6) ? . .
C(55) C(56) 1.403(6) ? . .
C(55) C(60) 1.386(7) ? . .
C(56) C(57) 1.383(6) ? . .
C(57) C(58) 1.377(8) ? . .
C(58) C(59) 1.380(7) ? . .
C(59) C(60) 1.378(6) ? . .
C(2) H(1) 0.9501 ? . .
C(3) H(2) 0.9500 ? . .
C(4) H(3) 0.9499 ? . .
C(5) H(4) 0.9501 ? . .
C(8) H(5) 0.9500 ? . .
C(9) H(6) 0.9500 ? . .
C(10) H(7) 0.9499 ? . .
C(11) H(8) 0.9500 ? . .
C(12) H(9) 0.9500 ? . .
C(14) H(10) 0.9500 ? . .
C(15) H(11) 0.9501 ? . .
C(16) H(12) 0.9500 ? . .
C(17) H(13) 0.9500 ? . .
C(18) H(14) 0.9500 ? . .
C(20) H(15) 0.9499 ? . .
C(21) H(16) 0.9500 ? . .
C(22) H(17) 0.9501 ? . .
C(23) H(18) 0.9501 ? . .
C(24) H(19) 0.9500 ? . .
C(26) H(20) 0.9499 ? . .
C(27) H(21) 0.9500 ? . .
C(28) H(22) 0.9500 ? . .
C(29) H(23) 0.9500 ? . .
C(30) H(24) 0.9501 ? . .
C(32) H(25) 0.9500 ? . .
C(33) H(26) 0.9500 ? . .
C(34) H(27) 0.9501 ? . .
C(35) H(28) 0.9500 ? . .
C(38) H(29) 0.9500 ? . .
C(39) H(30) 0.9500 ? . .
C(40) H(31) 0.9500 ? . .
C(41) H(32) 0.9500 ? . .
C(42) H(33) 0.9500 ? . .
C(44) H(34) 0.9500 ? . .
C(45) H(35) 0.9500 ? . .
C(46) H(36) 0.9500 ? . .
C(47) H(37) 0.9500 ? . .
C(48) H(38) 0.9500 ? . .
C(50) H(39) 0.9500 ? . .
C(51) H(40) 0.9502 ? . .
C(52) H(41) 0.9500 ? . .
C(53) H(42) 0.9500 ? . .
C(54) H(43) 0.9501 ? . .
C(56) H(44) 0.9500 ? . .
C(57) H(45) 0.9499 ? . .
C(58) H(46) 0.9500 ? . .
C(59) H(47) 0.9500 ? . .
C(60) H(48) 0.9500 ? . .
H(2) C(3) 0.9500 ? . .
H(32) C(41) 0.9500 ? . .

loop_
_geom_contact_atom_site_label_1
_geom_contact_atom_site_label_2
_geom_contact_distance
_geom_contact_publ_flag
_geom_contact_site_symmetry_1
_geom_contact_site_symmetry_2
Cu(1) Cu(2) 2.8370(6) ? . .
Cu(1) C(1) 3.203(4) ? . .
Cu(1) C(6) 3.213(4) ? . .
Cu(1) C(7) 3.480(3) ? . .
Cu(1) C(19) 3.537(4) ? . .
Cu(1) C(25) 3.568(4) ? . .
Cu(2) C(31) 3.180(4) ? . .
Cu(2) C(36) 3.174(4) ? . .
Cu(2) C(43) 3.452(4) ? . .
Cu(2) C(44) 3.579(4) ? . .
Cu(2) C(55) 3.432(4) ? . .
P(1) P(2) 3.213(2) ? . .
P(1) C(2) 2.844(5) ? . .
P(1) C(6) 2.824(4) ? . .
P(1) C(8) 2.860(4) ? . .
P(1) C(12) 2.742(4) ? . .
P(1) C(14) 2.759(4) ? . .
P(1) C(18) 2.857(5) ? . .
P(2) C(1) 2.820(4) ? . .
P(2) C(5) 2.845(5) ? . .
P(2) C(20) 2.780(5) ? . .
P(2) C(24) 2.820(5) ? . .
P(2) C(26) 2.834(4) ? . .
P(2) C(30) 2.775(4) ? . .
P(3) P(4) 3.133(2) ? . .
P(3) C(32) 2.862(5) ? . .
P(3) C(36) 2.793(4) ? . .
P(3) C(38) 2.826(5) ? . .
P(3) C(42) 2.771(5) ? . .
P(3) C(44) 2.770(5) ? . .
P(3) C(48) 2.826(4) ? . .
P(4) C(31) 2.812(4) ? . .
P(4) C(35) 2.824(5) ? . .
P(4) C(50) 2.842(4) ? . .
P(4) C(54) 2.758(4) ? . .
P(4) C(56) 2.849(4) ? . .
P(4) C(60) 2.763(5) ? . .
C(1) C(3) 2.430(6) ? . .
C(1) C(4) 2.797(6) ? . .
C(1) C(5) 2.426(6) ? . .
C(1) C(7) 2.910(6) ? . .
C(1) C(8) 3.256(5) ? . .
C(1) C(13) 2.891(6) ? . .
C(2) C(4) 2.394(6) ? . .
C(2) C(5) 2.766(6) ? . .
C(2) C(6) 2.417(6) ? . .
C(2) C(7) 3.581(6) ? . .
C(2) C(8) 3.432(6) ? . .
C(2) C(13) 3.198(6) ? . .
C(2) C(18) 3.507(6) ? . .
C(2) C(33) 3.477(5) ? . 55401
C(2) C(34) 3.543(5) ? . 55401
C(3) C(1) 2.430(6) ? . .
C(3) C(5) 2.401(6) ? . .
C(3) C(6) 2.792(6) ? . .
C(3) C(34) 3.393(5) ? . 55401
C(3) C(35) 3.472(5) ? . 55401
C(4) C(6) 2.405(6) ? . .
C(4) C(34) 3.341(6) ? . 55401
C(4) C(35) 3.380(6) ? . 55401
C(5) C(3) 2.401(6) ? . .
C(5) C(19) 3.506(7) ? . .
C(5) C(24) 3.400(7) ? . .
C(5) C(25) 3.206(6) ? . .
C(5) C(30) 3.522(6) ? . .
C(5) C(34) 3.447(6) ? . 55401
C(6) C(3) 2.792(6) ? . .
C(6) C(19) 2.880(6) ? . .
C(6) C(24) 3.333(6) ? . .
C(6) C(25) 2.898(6) ? . .
C(6) C(30) 3.342(5) ? . .
C(7) C(9) 2.421(5) ? . .
C(7) C(10) 2.793(5) ? . .
C(7) C(11) 2.426(6) ? . .
C(7) C(13) 2.872(6) ? . .
C(7) C(18) 3.193(6) ? . .
C(8) C(10) 2.396(6) ? . .
C(8) C(11) 2.785(6) ? . .
C(8) C(12) 2.391(6) ? . .
C(8) C(13) 3.572(5) ? . .
C(8) C(18) 3.423(6) ? . .
C(9) C(11) 2.400(7) ? . .
C(9) C(12) 2.762(6) ? . .
C(9) C(34) 3.582(5) ? . 45401
C(10) C(12) 2.409(5) ? . .
C(13) C(15) 2.418(6) ? . .
C(13) C(16) 2.807(6) ? . .
C(13) C(17) 2.409(6) ? . .
C(14) C(16) 2.403(6) ? . .
C(14) C(17) 2.753(6) ? . .
C(14) C(18) 2.388(6) ? . .
C(14) C(22) 3.548(7) ? . 55502
C(14) C(33) 3.558(6) ? . 55401
C(15) C(17) 2.379(7) ? . .
C(15) C(18) 2.756(6) ? . .
C(16) C(18) 2.407(6) ? . .
C(16) C(41) 3.513(7) ? . 55401
C(17) C(41) 3.504(8) ? . 55401
C(19) C(21) 2.411(7) ? . .
C(19) C(22) 2.784(6) ? . .
C(19) C(23) 2.403(6) ? . .
C(19) C(25) 2.895(6) ? . .
C(19) C(26) 3.133(6) ? . .
C(20) C(22) 2.390(6) ? . .
C(20) C(23) 2.732(7) ? . .
C(20) C(24) 2.377(7) ? . .
C(21) C(23) 2.371(8) ? . .
C(21) C(24) 2.767(7) ? . .
C(22) C(14) 3.548(7) ? . 54502
C(22) C(24) 2.395(7) ? . .
C(23) C(41) 3.454(7) ? . 54502
C(23) C(42) 3.553(7) ? . 54502
C(24) C(25) 3.323(6) ? . .
C(24) C(26) 3.216(6) ? . .
C(24) C(41) 3.516(7) ? . 54502
C(25) C(27) 2.416(6) ? . .
C(25) C(28) 2.789(6) ? . .
C(25) C(29) 2.411(6) ? . .
C(26) C(28) 2.402(7) ? . .
C(26) C(29) 2.764(7) ? . .
C(26) C(30) 2.381(7) ? . .
C(27) C(29) 2.387(7) ? . .
C(27) C(30) 2.753(7) ? . .
C(28) C(30) 2.390(7) ? . .
C(29) C(38) 3.561(8) ? . 64502
C(31) C(33) 2.403(6) ? . .
C(31) C(34) 2.789(6) ? . .
C(31) C(35) 2.417(6) ? . .
C(31) C(37) 2.902(6) ? . .
C(31) C(42) 3.393(6) ? . .
C(31) C(43) 2.844(6) ? . .
C(31) C(48) 3.195(6) ? . .
C(32) C(34) 2.408(7) ? . .
C(32) C(35) 2.775(6) ? . .
C(32) C(36) 2.438(6) ? . .
C(32) C(37) 3.182(6) ? . .
C(32) C(42) 3.458(6) ? . .
C(32) C(48) 3.518(6) ? . .
C(33) C(2) 3.477(5) ? . 55601
C(33) C(14) 3.558(6) ? . 55601
C(33) C(35) 2.400(6) ? . .
C(33) C(36) 2.800(6) ? . .
C(34) C(2) 3.543(5) ? . 55601
C(34) C(3) 3.393(5) ? . 55601
C(34) C(4) 3.341(6) ? . 55601
C(34) C(5) 3.447(6) ? . 55601
C(34) C(9) 3.582(5) ? . 65601
C(34) C(36) 2.421(6) ? . .
C(35) C(3) 3.472(5) ? . 55601
C(35) C(4) 3.380(6) ? . 55601
C(35) C(49) 3.164(6) ? . .
C(35) C(56) 3.528(6) ? . .
C(36) C(43) 3.579(6) ? . .
C(36) C(49) 2.883(6) ? . .
C(36) C(55) 2.884(6) ? . .
C(36) C(56) 3.117(6) ? . .
C(37) C(39) 2.417(6) ? . .
C(37) C(40) 2.791(7) ? . .
C(37) C(41) 2.396(7) ? . .
C(37) C(43) 2.921(6) ? . .
C(37) C(48) 3.461(6) ? . .
C(38) C(29) 3.561(8) ? . 65502
C(38) C(40) 2.411(7) ? . .
C(38) C(41) 2.754(7) ? . .
C(38) C(42) 2.391(6) ? . .
C(38) C(43) 3.162(6) ? . .
C(38) C(48) 3.434(6) ? . .
C(39) C(41) 2.372(7) ? . .
C(39) C(42) 2.756(7) ? . .
C(40) C(42) 2.389(6) ? . .
C(41) C(16) 3.513(7) ? . 55601
C(41) C(17) 3.504(8) ? . 55601
C(41) C(23) 3.454(7) ? . 55502
C(41) C(24) 3.516(7) ? . 55502
C(42) C(23) 3.553(7) ? . 55502
C(43) C(45) 2.409(7) ? . .
C(43) C(46) 2.786(6) ? . .
C(43) C(47) 2.415(6) ? . .
C(44) C(46) 2.404(6) ? . .
C(44) C(47) 2.762(7) ? . .
C(44) C(48) 2.408(7) ? . .
C(44) C(55) 3.428(6) ? . .
C(44) C(60) 3.586(6) ? . .
C(45) C(47) 2.388(7) ? . .
C(45) C(48) 2.787(7) ? . .
C(46) C(48) 2.414(7) ? . .
C(49) C(51) 2.410(6) ? . .
C(49) C(52) 2.798(6) ? . .
C(49) C(53) 2.417(6) ? . .
C(49) C(55) 2.902(6) ? . .
C(50) C(52) 2.396(6) ? . .
C(50) C(53) 2.757(6) ? . .
C(50) C(54) 2.388(6) ? . .
C(50) C(55) 3.166(6) ? . .
C(51) C(53) 2.390(6) ? . .
C(51) C(54) 2.764(6) ? . .
C(52) C(54) 2.407(6) ? . .
C(55) C(57) 2.410(6) ? . .
C(55) C(58) 2.788(6) ? . .
C(55) C(59) 2.403(7) ? . .
C(56) C(58) 2.402(7) ? . .
C(56) C(59) 2.764(7) ? . .
C(56) C(60) 2.399(7) ? . .
C(57) C(59) 2.379(7) ? . .
C(57) C(60) 2.754(6) ? . .
C(58) C(60) 2.395(6) ? . .
Br(1) H(9) 3.0098 ? . .
Br(1) H(15) 3.1081 ? . .
Br(1) H(18) 2.8384 ? . 55502
Br(1) H(33) 3.2975 ? . .
Br(1) H(43) 2.9112 ? . .
Br(1) H(46) 3.0550 ? . 45501
Br(2) H(7) 3.0946 ? . 65501
Br(2) H(8) 3.5124 ? . 65501
Br(2) H(10) 2.6917 ? . .
Br(2) H(21) 3.1369 ? . 65502
Br(2) H(22) 3.5540 ? . 65502
Br(2) H(24) 3.0736 ? . .
Br(2) H(26) 3.4711 ? . 55401
Br(2) H(34) 3.0151 ? . .
Br(2) H(48) 3.2663 ? . .
Cu(1) H(9) 3.1753 ? . .
Cu(1) H(10) 3.2321 ? . .
Cu(1) H(15) 3.1765 ? . .
Cu(2) H(34) 3.0319 ? . .
Cu(2) H(43) 3.3629 ? . .
Cu(2) H(48) 3.4756 ? . .
P(1) H(1) 2.9368 ? . .
P(1) H(5) 2.9744 ? . .
P(1) H(9) 2.7824 ? . .
P(1) H(10) 2.8200 ? . .
P(1) H(14) 2.9801 ? . .
P(2) H(4) 2.9418 ? . .
P(2) H(15) 2.8458 ? . .
P(2) H(19) 2.9142 ? . .
P(2) H(20) 2.9418 ? . .
P(2) H(24) 2.8469 ? . .
P(3) H(25) 2.9750 ? . .
P(3) H(29) 2.9359 ? . .
P(3) H(33) 2.8421 ? . .
P(3) H(34) 2.8365 ? . .
P(3) H(38) 2.9453 ? . .
P(4) H(28) 2.9235 ? . .
P(4) H(39) 2.9487 ? . .
P(4) H(43) 2.8062 ? . .
P(4) H(44) 2.9676 ? . .
P(4) H(48) 2.8252 ? . .
C(1) H(1) 2.0426 ? . .
C(1) H(2) 3.2861 ? . .
C(1) H(4) 3.2862 ? . .
C(1) H(5) 2.8847 ? . .
C(1) H(26) 3.3800 ? . 55401
C(1) H(27) 3.5178 ? . 55401
C(1) H(31) 3.5974 ? . 54502
C(2) H(2) 2.0371 ? . .
C(2) H(3) 3.2487 ? . .
C(2) H(5) 2.7171 ? . .
C(2) H(14) 3.4024 ? . .
C(2) H(26) 3.5406 ? . 55401
C(2) H(31) 3.5238 ? . 54502
C(2) H(45) 3.1418 ? . 45401
C(3) H(1) 2.0256 ? . .
C(3) H(3) 2.0295 ? . .
C(3) H(4) 3.2521 ? . .
C(3) H(27) 3.5989 ? . 55401
C(3) H(45) 3.0283 ? . 45401
C(4) H(1) 3.2487 ? . .
C(4) H(2) 2.0382 ? . .
C(4) H(4) 2.0190 ? . .
C(4) H(13) 3.2514 ? . 54402
C(4) H(27) 3.2423 ? . 55401
C(4) H(28) 3.2690 ? . 55401
C(4) H(32) 3.4268 ? . 54502
C(4) H(37) 3.5654 ? . 64502
C(5) H(2) 3.2572 ? . .
C(5) H(3) 2.0298 ? . .
C(5) H(19) 2.7895 ? . .
C(5) H(24) 3.4144 ? . .
C(5) H(27) 2.9895 ? . 55401
C(5) H(32) 3.3752 ? . 54502
C(6) H(1) 3.2777 ? . .
C(6) H(3) 3.2626 ? . .
C(6) H(4) 2.0372 ? . .
C(6) H(19) 3.0748 ? . .
C(6) H(24) 3.0909 ? . .
C(6) H(27) 3.1387 ? . 55401
C(7) H(1) 3.4941 ? . .
C(7) H(5) 2.0507 ? . .
C(7) H(6) 3.2768 ? . .
C(7) H(8) 3.2819 ? . .
C(7) H(9) 2.0083 ? . .
C(7) H(14) 2.8019 ? . .
C(7) H(41) 3.2511 ? . 55502
C(8) H(1) 3.2202 ? . .
C(8) H(6) 2.0301 ? . .
C(8) H(7) 3.2503 ? . .
C(8) H(9) 3.2475 ? . .
C(8) H(14) 2.6998 ? . .
C(8) H(30) 3.5180 ? . 54502
C(8) H(31) 3.0699 ? . 54502
C(8) H(41) 3.0657 ? . 55502
C(9) H(5) 2.0383 ? . .
C(9) H(7) 2.0176 ? . .
C(9) H(8) 3.2574 ? . .
C(9) H(30) 2.9524 ? . 54502
C(9) H(31) 3.5015 ? . 54502
C(9) H(41) 2.8918 ? . 55502
C(9) H(44) 3.4975 ? . 45401
C(10) H(5) 3.2524 ? . .
C(10) H(6) 2.0184 ? . .
C(10) H(8) 2.0475 ? . .
C(10) H(9) 3.2685 ? . .
C(10) H(24) 3.5871 ? . 45501
C(10) H(26) 3.4359 ? . 45401
C(10) H(27) 3.5590 ? . 45401
C(10) H(40) 3.5478 ? . 55502
C(10) H(41) 2.9315 ? . 55502
C(11) H(6) 3.2569 ? . .
C(11) H(7) 2.0426 ? . .
C(11) H(9) 2.0518 ? . .
C(11) H(21) 3.5585 ? . 55502
C(11) H(35) 3.5430 ? . 45501
C(11) H(41) 3.1304 ? . 55502
C(11) H(47) 3.1867 ? . 45501
C(12) H(5) 3.2474 ? . .
C(12) H(7) 3.2716 ? . .
C(12) H(8) 2.0648 ? . .
C(12) H(41) 3.2706 ? . 55502
C(12) H(47) 3.4583 ? . 45501
C(13) H(1) 2.8082 ? . .
C(13) H(5) 3.5157 ? . .
C(13) H(10) 2.0486 ? . .
C(13) H(11) 3.2676 ? . .
C(13) H(13) 3.2571 ? . .
C(13) H(14) 2.0306 ? . .
C(13) H(17) 3.3640 ? . 55502
C(13) H(26) 3.3448 ? . 55401
C(14) H(11) 2.0174 ? . .
C(14) H(12) 3.2585 ? . .
C(14) H(14) 3.2507 ? . .
C(14) H(16) 3.3604 ? . 55502
C(14) H(17) 2.9228 ? . 55502
C(14) H(22) 3.5956 ? . 65502
C(14) H(25) 3.5140 ? . 55401
C(14) H(26) 2.8033 ? . 55401
C(15) H(10) 2.0213 ? . .
C(15) H(12) 2.0348 ? . .
C(15) H(13) 3.2394 ? . .
C(15) H(16) 2.9933 ? . 55502
C(15) H(17) 3.5114 ? . 55502
C(15) H(25) 3.2333 ? . 55401
C(15) H(26) 3.4127 ? . 55401
C(15) H(39) 3.1295 ? . 65502
C(15) H(40) 3.4927 ? . 65502
C(16) H(10) 3.2532 ? . .
C(16) H(11) 2.0337 ? . .
C(16) H(13) 2.0321 ? . .
C(16) H(14) 3.2588 ? . .
C(16) H(16) 3.2772 ? . 55502
C(16) H(25) 3.5547 ? . 55401
C(16) H(32) 3.4655 ? . 55401
C(16) H(39) 3.5046 ? . 65502
C(17) H(3) 3.5728 ? . 55402
C(17) H(11) 3.2423 ? . .
C(17) H(12) 2.0443 ? . .
C(17) H(14) 2.0263 ? . .
C(17) H(32) 3.1192 ? . 55401
C(17) H(36) 3.5779 ? . 45401
C(17) H(37) 3.0543 ? . 45401
C(17) H(42) 3.0073 ? . 55502
C(18) H(1) 2.7835 ? . .
C(18) H(5) 3.2772 ? . .
C(18) H(10) 3.2504 ? . .
C(18) H(12) 3.2679 ? . .
C(18) H(13) 2.0232 ? . .
C(18) H(37) 2.9991 ? . 45401
C(18) H(41) 3.3576 ? . 55502
C(18) H(42) 3.0710 ? . 55502
C(19) H(4) 3.4073 ? . .
C(19) H(15) 2.0088 ? . .
C(19) H(16) 3.2610 ? . .
C(19) H(18) 3.2568 ? . .
C(19) H(19) 2.0416 ? . .
C(19) H(20) 2.6664 ? . .
C(20) H(16) 2.0379 ? . .
C(20) H(17) 3.2497 ? . .
C(20) H(19) 3.2355 ? . .
C(20) H(20) 3.4935 ? . .
C(20) H(42) 3.1251 ? . .
C(20) H(43) 3.4091 ? . .
C(20) H(47) 3.1831 ? . 45501
C(21) H(15) 2.0327 ? . .
C(21) H(17) 2.0290 ? . .
C(21) H(18) 3.2271 ? . .
C(21) H(22) 3.3681 ? . 45501
C(21) H(42) 3.1524 ? . .
C(21) H(47) 3.0275 ? . 45501
C(22) H(10) 3.5585 ? . 54502
C(22) H(15) 3.2451 ? . .
C(22) H(16) 2.0387 ? . .
C(22) H(18) 2.0066 ? . .
C(22) H(19) 3.2510 ? . .
C(22) H(22) 3.0852 ? . 45501
C(23) H(9) 3.3053 ? . 54502
C(23) H(16) 3.2341 ? . .
C(23) H(17) 2.0157 ? . .
C(23) H(19) 2.0400 ? . .
C(23) H(20) 3.4597 ? . .
C(23) H(32) 3.4102 ? . 54502
C(23) H(33) 3.5645 ? . 54502
C(23) H(35) 3.4140 ? . 64502
C(24) H(4) 3.0503 ? . .
C(24) H(15) 3.2347 ? . .
C(24) H(17) 3.2510 ? . .
C(24) H(18) 2.0236 ? . .
C(24) H(20) 2.6357 ? . .
C(24) H(32) 3.1953 ? . 54502
C(24) H(35) 3.2317 ? . 64502
C(24) H(36) 3.5915 ? . 64502
C(25) H(4) 2.8341 ? . .
C(25) H(19) 3.0773 ? . .
C(25) H(20) 2.0321 ? . .
C(25) H(21) 3.2753 ? . .
C(25) H(23) 3.2684 ? . .
C(25) H(24) 2.0348 ? . .
C(26) H(4) 3.4727 ? . .
C(26) H(19) 3.0141 ? . .
C(26) H(21) 2.0525 ? . .
C(26) H(22) 3.2637 ? . .
C(26) H(24) 3.2433 ? . .
C(27) H(20) 2.0437 ? . .
C(27) H(22) 2.0303 ? . .
C(27) H(23) 3.2407 ? . .
C(27) H(34) 3.2416 ? . 64502
C(28) H(11) 3.4840 ? . 64502
C(28) H(17) 3.4354 ? . 65501
C(28) H(20) 3.2561 ? . .
C(28) H(21) 2.0173 ? . .
C(28) H(23) 2.0285 ? . .
C(28) H(24) 3.2403 ? . .
C(28) H(48) 3.5554 ? . .
C(29) H(21) 3.2401 ? . .
C(29) H(22) 2.0291 ? . .
C(29) H(24) 2.0144 ? . .
C(29) H(29) 3.3080 ? . 64502
C(29) H(30) 3.5896 ? . 64502
C(29) H(48) 2.9955 ? . .
C(30) H(4) 3.2434 ? . .
C(30) H(20) 3.2419 ? . .
C(30) H(22) 3.2446 ? . .
C(30) H(23) 2.0343 ? . .
C(30) H(27) 2.9343 ? . 55401
C(30) H(48) 3.1061 ? . .
C(31) H(25) 2.0291 ? . .
C(31) H(26) 3.2596 ? . .
C(31) H(28) 3.2791 ? . .
C(31) H(33) 3.1418 ? . .
C(31) H(38) 2.9595 ? . .
C(31) H(44) 3.4291 ? . .
C(32) H(6) 3.5155 ? . 65601
C(32) H(26) 2.0360 ? . .
C(32) H(27) 3.2622 ? . .
C(32) H(33) 3.2885 ? . .
C(32) H(38) 2.9146 ? . .
C(32) H(40) 3.0551 ? . 65602
C(33) H(6) 3.0680 ? . 65601
C(33) H(7) 2.9518 ? . 65601
C(33) H(10) 3.4478 ? . 55601
C(33) H(25) 2.0331 ? . .
C(33) H(27) 2.0353 ? . .
C(33) H(28) 3.2537 ? . .
C(33) H(40) 3.3286 ? . 65602
C(34) H(6) 2.8716 ? . 65601
C(34) H(7) 3.1478 ? . 65601
C(34) H(24) 3.1258 ? . 55601
C(34) H(25) 3.2629 ? . .
C(34) H(26) 2.0319 ? . .
C(34) H(28) 2.0295 ? . .
C(34) H(30) 3.1546 ? . 64602
C(35) H(2) 3.5908 ? . 55601
C(35) H(3) 3.4470 ? . 55601
C(35) H(6) 3.2015 ? . 65601
C(35) H(26) 3.2556 ? . .
C(35) H(27) 2.0444 ? . .
C(35) H(30) 3.0710 ? . 64602
C(35) H(44) 2.8354 ? . .
C(36) H(25) 3.2976 ? . .
C(36) H(27) 3.2767 ? . .
C(36) H(28) 2.0252 ? . .
C(36) H(43) 3.5620 ? . .
C(36) H(44) 2.6706 ? . .
C(37) H(25) 2.7458 ? . .
C(37) H(29) 2.0369 ? . .
C(37) H(30) 3.2673 ? . .
C(37) H(32) 3.2436 ? . .
C(37) H(33) 2.0333 ? . .
C(37) H(38) 3.2473 ? . .
C(38) H(23) 3.3215 ? . 65502
C(38) H(25) 3.5146 ? . .
C(38) H(28) 3.4484 ? . 65602
C(38) H(30) 2.0363 ? . .
C(38) H(31) 3.2737 ? . .
C(38) H(33) 3.2510 ? . .
C(38) H(38) 3.2565 ? . .
C(39) H(6) 3.4268 ? . 55502
C(39) H(23) 3.1980 ? . 65502
C(39) H(28) 3.2645 ? . 65602
C(39) H(29) 2.0511 ? . .
C(39) H(31) 2.0373 ? . .
C(39) H(32) 3.2342 ? . .
C(39) H(44) 3.4485 ? . 65602
C(40) H(5) 3.5389 ? . 55502
C(40) H(12) 3.2592 ? . 55601
C(40) H(29) 3.2680 ? . .
C(40) H(30) 2.0369 ? . .
C(40) H(32) 2.0228 ? . .
C(40) H(33) 3.2410 ? . .
C(41) H(12) 3.2346 ? . 55601
C(41) H(13) 3.1305 ? . 55601
C(41) H(18) 3.3964 ? . 55502
C(41) H(19) 3.4546 ? . 55502
C(41) H(30) 3.2366 ? . .
C(41) H(31) 2.0223 ? . .
C(41) H(33) 2.0159 ? . .
C(41) H(36) 3.2959 ? . 45501
C(42) H(18) 3.2170 ? . 55502
C(42) H(25) 2.9979 ? . .
C(42) H(29) 3.2505 ? . .
C(42) H(31) 3.2425 ? . .
C(42) H(32) 2.0034 ? . .
C(42) H(36) 3.5193 ? . 45501
C(43) H(29) 2.6899 ? . .
C(43) H(34) 2.0216 ? . .
C(43) H(35) 3.2602 ? . .
C(43) H(37) 3.2752 ? . .
C(43) H(38) 2.0657 ? . .
C(44) H(8) 3.5485 ? . 65501
C(44) H(29) 3.5437 ? . .
C(44) H(35) 2.0385 ? . .
C(44) H(36) 3.2624 ? . .
C(44) H(38) 3.2707 ? . .
C(45) H(4) 3.3538 ? . 65502
C(45) H(8) 3.4696 ? . 65501
C(45) H(19) 2.9163 ? . 65502
C(45) H(34) 2.0379 ? . .
C(45) H(36) 2.0340 ? . .
C(45) H(37) 3.2408 ? . .
C(46) H(4) 3.0394 ? . 65502
C(46) H(13) 3.4461 ? . 65601
C(46) H(19) 3.0333 ? . 65502
C(46) H(32) 3.3170 ? . 65501
C(46) H(34) 3.2593 ? . .
C(46) H(35) 2.0404 ? . .
C(46) H(37) 2.0126 ? . .
C(46) H(38) 3.2668 ? . .
C(47) H(3) 3.0854 ? . 65502
C(47) H(4) 3.2408 ? . 65502
C(47) H(13) 3.2075 ? . 65601
C(47) H(14) 3.1350 ? . 65601
C(47) H(35) 3.2475 ? . .
C(47) H(36) 2.0238 ? . .
C(47) H(38) 2.0485 ? . .
C(48) H(25) 3.4625 ? . .
C(48) H(29) 2.8406 ? . .
C(48) H(34) 3.2647 ? . .
C(48) H(36) 3.2712 ? . .
C(48) H(37) 2.0450 ? . .
C(48) H(40) 3.4649 ? . 65602
C(49) H(28) 2.7537 ? . .
C(49) H(39) 2.0241 ? . .
C(49) H(40) 3.2643 ? . .
C(49) H(42) 3.2697 ? . .
C(49) H(43) 2.0331 ? . .
C(49) H(48) 3.5213 ? . .
C(50) H(11) 2.9727 ? . 64502
C(50) H(28) 2.9907 ? . .
C(50) H(38) 3.5379 ? . 64602
C(50) H(40) 2.0278 ? . .
C(50) H(41) 3.2514 ? . .
C(50) H(43) 3.2438 ? . .
C(51) H(11) 3.2286 ? . 64502
C(51) H(21) 3.2686 ? . .
C(51) H(25) 3.4099 ? . 64602
C(51) H(38) 2.8050 ? . 64602
C(51) H(39) 2.0268 ? . .
C(51) H(41) 2.0310 ? . .
C(51) H(42) 3.2494 ? . .
C(52) H(14) 3.3314 ? . 54502
C(52) H(20) 3.1757 ? . .
C(52) H(21) 3.5662 ? . .
C(52) H(37) 3.0751 ? . 64602
C(52) H(38) 3.1962 ? . 64602
C(52) H(39) 3.2525 ? . .
C(52) H(40) 2.0307 ? . .
C(52) H(42) 2.0353 ? . .
C(52) H(43) 3.2659 ? . .
C(53) H(3) 3.4845 ? . 55601
C(53) H(13) 3.5543 ? . 54502
C(53) H(14) 3.5394 ? . 54502
C(53) H(20) 3.0926 ? . .
C(53) H(37) 3.4852 ? . 64602
C(53) H(40) 3.2486 ? . .
C(53) H(41) 2.0445 ? . .
C(53) H(43) 2.0413 ? . .
C(54) H(2) 3.5262 ? . 55601
C(54) H(3) 3.4584 ? . 55601
C(54) H(15) 3.5242 ? . .
C(54) H(20) 3.4880 ? . .
C(54) H(28) 3.5322 ? . .
C(54) H(39) 3.2451 ? . .
C(54) H(41) 3.2686 ? . .
C(54) H(42) 2.0313 ? . .
C(55) H(28) 3.5957 ? . .
C(55) H(34) 3.3203 ? . .
C(55) H(39) 2.7198 ? . .
C(55) H(44) 2.0516 ? . .
C(55) H(45) 3.2697 ? . .
C(55) H(47) 3.2585 ? . .
C(55) H(48) 2.0303 ? . .
C(56) H(6) 3.5938 ? . 65601
C(56) H(12) 3.2788 ? . 64502
C(56) H(28) 3.5220 ? . .
C(56) H(39) 3.1590 ? . .
C(56) H(45) 2.0320 ? . .
C(56) H(46) 3.2596 ? . .
C(56) H(48) 3.2590 ? . .
C(57) H(2) 3.3917 ? . 65601
C(57) H(5) 3.5855 ? . 65601
C(57) H(12) 2.8772 ? . 64502
C(57) H(44) 2.0336 ? . .
C(57) H(46) 2.0308 ? . .
C(57) H(47) 3.2350 ? . .
C(58) H(2) 3.4659 ? . 65601
C(58) H(12) 3.0796 ? . 64502
C(58) H(15) 3.5208 ? . 65501
C(58) H(16) 3.3149 ? . 65501
C(58) H(35) 3.4769 ? . .
C(58) H(44) 3.2566 ? . .
C(58) H(45) 2.0167 ? . .
C(58) H(47) 2.0237 ? . .
C(58) H(48) 3.2484 ? . .
C(59) H(8) 3.2705 ? . 65501
C(59) H(12) 3.5973 ? . 64502
C(59) H(15) 3.4346 ? . 65501
C(59) H(16) 2.8784 ? . 65501
C(59) H(35) 3.5234 ? . .
C(59) H(45) 3.2330 ? . .
C(59) H(46) 2.0313 ? . .
C(59) H(48) 2.0236 ? . .
C(60) H(8) 3.5333 ? . 65501
C(60) H(34) 3.2359 ? . .
C(60) H(39) 3.2944 ? . .
C(60) H(44) 3.2595 ? . .
C(60) H(46) 3.2518 ? . .
C(60) H(47) 2.0275 ? . .
H(1) C(3) 2.0256 ? . .
H(2) C(35) 3.5908 ? . 55401
H(2) C(54) 3.5262 ? . 55401
H(2) C(57) 3.3917 ? . 45401
H(2) C(58) 3.4659 ? . 45401
H(3) C(3) 2.0295 ? . .
H(3) C(17) 3.5728 ? . 54402
H(3) C(35) 3.4470 ? . 55401
H(3) C(47) 3.0854 ? . 64502
H(3) C(53) 3.4845 ? . 55401
H(3) C(54) 3.4584 ? . 55401
H(4) C(3) 3.2521 ? . .
H(4) C(45) 3.3538 ? . 64502
H(4) C(46) 3.0394 ? . 64502
H(4) C(47) 3.2408 ? . 64502
H(5) C(40) 3.5389 ? . 54502
H(5) C(57) 3.5855 ? . 45401
H(6) C(32) 3.5155 ? . 45401
H(6) C(33) 3.0680 ? . 45401
H(6) C(34) 2.8716 ? . 45401
H(6) C(35) 3.2015 ? . 45401
H(6) C(39) 3.4268 ? . 54502
H(6) C(56) 3.5938 ? . 45401
H(7) Br(2) 3.0946 ? . 45501
H(7) C(33) 2.9518 ? . 45401
H(7) C(34) 3.1478 ? . 45401
H(8) Br(2) 3.5124 ? . 45501
H(8) C(44) 3.5485 ? . 45501
H(8) C(45) 3.4696 ? . 45501
H(8) C(59) 3.2705 ? . 45501
H(8) C(60) 3.5333 ? . 45501
H(9) C(23) 3.3053 ? . 55502
H(10) C(22) 3.5585 ? . 55502
H(10) C(33) 3.4478 ? . 55401
H(11) C(28) 3.4840 ? . 65502
H(11) C(50) 2.9727 ? . 65502
H(11) C(51) 3.2286 ? . 65502
H(12) C(40) 3.2592 ? . 55401
H(12) C(41) 3.2346 ? . 55401
H(12) C(56) 3.2788 ? . 65502
H(12) C(57) 2.8772 ? . 65502
H(12) C(58) 3.0796 ? . 65502
H(12) C(59) 3.5973 ? . 65502
H(13) C(4) 3.2514 ? . 55402
H(13) C(41) 3.1305 ? . 55401
H(13) C(46) 3.4461 ? . 45401
H(13) C(47) 3.2075 ? . 45401
H(13) C(53) 3.5543 ? . 55502
H(14) C(47) 3.1350 ? . 45401
H(14) C(52) 3.3314 ? . 55502
H(14) C(53) 3.5394 ? . 55502
H(15) C(58) 3.5208 ? . 45501
H(15) C(59) 3.4346 ? . 45501
H(16) C(14) 3.3604 ? . 54502
H(16) C(15) 2.9933 ? . 54502
H(16) C(16) 3.2772 ? . 54502
H(16) C(58) 3.3149 ? . 45501
H(16) C(59) 2.8784 ? . 45501
H(17) C(13) 3.3640 ? . 54502
H(17) C(14) 2.9228 ? . 54502
H(17) C(15) 3.5114 ? . 54502
H(17) C(28) 3.4354 ? . 45501
H(18) Br(1) 2.8384 ? . 54502
H(18) C(41) 3.3964 ? . 54502
H(18) C(42) 3.2170 ? . 54502
H(19) C(41) 3.4546 ? . 54502
H(19) C(45) 2.9163 ? . 64502
H(19) C(46) 3.0333 ? . 64502
H(21) Br(2) 3.1369 ? . 64502
H(21) C(11) 3.5585 ? . 54502
H(22) Br(2) 3.5540 ? . 64502
H(22) C(14) 3.5956 ? . 64502
H(22) C(21) 3.3681 ? . 65501
H(22) C(22) 3.0852 ? . 65501
H(23) C(38) 3.3215 ? . 64502
H(23) C(39) 3.1980 ? . 64502
H(24) C(10) 3.5871 ? . 65501
H(24) C(34) 3.1258 ? . 55401
H(25) C(14) 3.5140 ? . 55601
H(25) C(15) 3.2333 ? . 55601
H(25) C(16) 3.5547 ? . 55601
H(25) C(51) 3.4099 ? . 65602
H(26) Br(2) 3.4711 ? . 55601
H(26) C(1) 3.3800 ? . 55601
H(26) C(2) 3.5406 ? . 55601
H(26) C(10) 3.4359 ? . 65601
H(26) C(13) 3.3448 ? . 55601
H(26) C(14) 2.8033 ? . 55601
H(26) C(15) 3.4127 ? . 55601
H(27) C(1) 3.5178 ? . 55601
H(27) C(3) 3.5989 ? . 55601
H(27) C(4) 3.2423 ? . 55601
H(27) C(5) 2.9895 ? . 55601
H(27) C(6) 3.1387 ? . 55601
H(27) C(10) 3.5590 ? . 65601
H(27) C(30) 2.9343 ? . 55601
H(28) C(4) 3.2690 ? . 55601
H(28) C(38) 3.4484 ? . 64602
H(28) C(39) 3.2645 ? . 64602
H(29) C(29) 3.3080 ? . 65502
H(30) C(8) 3.5180 ? . 55502
H(30) C(9) 2.9524 ? . 55502
H(30) C(29) 3.5896 ? . 65502
H(30) C(34) 3.1546 ? . 65602
H(30) C(35) 3.0710 ? . 65602
H(31) C(1) 3.5974 ? . 55502
H(31) C(2) 3.5238 ? . 55502
H(31) C(8) 3.0699 ? . 55502
H(31) C(9) 3.5015 ? . 55502
H(32) C(4) 3.4268 ? . 55502
H(32) C(5) 3.3752 ? . 55502
H(32) C(16) 3.4655 ? . 55601
H(32) C(17) 3.1192 ? . 55601
H(32) C(23) 3.4102 ? . 55502
H(32) C(24) 3.1953 ? . 55502
H(32) C(37) 3.2436 ? . .
H(32) C(39) 3.2342 ? . .
H(32) C(40) 2.0228 ? . .
H(32) C(42) 2.0034 ? . .
H(32) C(46) 3.3170 ? . 45501
H(33) C(23) 3.5645 ? . 55502
H(34) C(27) 3.2416 ? . 65502
H(35) C(11) 3.5430 ? . 65501
H(35) C(23) 3.4140 ? . 65502
H(35) C(24) 3.2317 ? . 65502
H(36) C(17) 3.5779 ? . 65601
H(36) C(24) 3.5915 ? . 65502
H(36) C(41) 3.2959 ? . 65501
H(36) C(42) 3.5193 ? . 65501
H(37) C(4) 3.5654 ? . 65502
H(37) C(17) 3.0543 ? . 65601
H(37) C(18) 2.9991 ? . 65601
H(37) C(52) 3.0751 ? . 65602
H(37) C(53) 3.4852 ? . 65602
H(38) C(50) 3.5379 ? . 65602
H(38) C(51) 2.8050 ? . 65602
H(38) C(52) 3.1962 ? . 65602
H(39) C(15) 3.1295 ? . 64502
H(39) C(16) 3.5046 ? . 64502
H(40) C(10) 3.5478 ? . 54502
H(40) C(15) 3.4927 ? . 64502
H(40) C(32) 3.0551 ? . 64602
H(40) C(33) 3.3286 ? . 64602
H(40) C(48) 3.4649 ? . 64602
H(41) C(7) 3.2511 ? . 54502
H(41) C(8) 3.0657 ? . 54502
H(41) C(9) 2.8918 ? . 54502
H(41) C(10) 2.9315 ? . 54502
H(41) C(11) 3.1304 ? . 54502
H(41) C(12) 3.2706 ? . 54502
H(41) C(18) 3.3576 ? . 54502
H(42) C(17) 3.0073 ? . 54502
H(42) C(18) 3.0710 ? . 54502
H(44) C(9) 3.4975 ? . 65601
H(44) C(39) 3.4485 ? . 64602
H(45) C(2) 3.1418 ? . 65601
H(45) C(3) 3.0283 ? . 65601
H(46) Br(1) 3.0550 ? . 65501
H(47) C(11) 3.1867 ? . 65501
H(47) C(12) 3.4583 ? . 65501
H(47) C(20) 3.1831 ? . 65501
H(47) C(21) 3.0275 ? . 65501

loop_
_geom_torsion_atom_site_label_1
_geom_torsion_atom_site_label_2
_geom_torsion_atom_site_label_3
_geom_torsion_atom_site_label_4
_geom_torsion
_geom_torsion_publ_flag
_geom_torsion_site_symmetry_1
_geom_torsion_site_symmetry_2
_geom_torsion_site_symmetry_3
_geom_torsion_site_symmetry_4
Cu(2) Br(1) Cu(1) Br(2) -17.02(3) ? . . . .
Cu(2) Br(1) Cu(1) P(1) -143.39(4) ? . . . .
Cu(2) Br(1) Cu(1) P(2) 104.78(4) ? . . . .
Cu(1) Br(1) Cu(2) Br(2) 17.97(3) ? . . . .
Cu(1) Br(1) Cu(2) P(3) 152.09(4) ? . . . .
Cu(1) Br(1) Cu(2) P(4) -113.03(4) ? . . . .
Cu(2) Br(2) Cu(1) Br(1) 17.52(3) ? . . . .
Cu(2) Br(2) Cu(1) P(1) 150.44(4) ? . . . .
Cu(2) Br(2) Cu(1) P(2) -112.66(4) ? . . . .
Cu(1) Br(2) Cu(2) Br(1) -17.42(3) ? . . . .
Cu(1) Br(2) Cu(2) P(3) -144.78(4) ? . . . .
Cu(1) Br(2) Cu(2) P(4) 109.25(4) ? . . . .
Br(1) Cu(1) P(1) C(1) -149.0(1) ? . . . .
Br(1) Cu(1) P(1) C(7) -35.2(2) ? . . . .
Br(1) Cu(1) P(1) C(13) 94.8(2) ? . . . .
Br(2) Cu(1) P(1) C(1) 86.0(1) ? . . . .
Br(2) Cu(1) P(1) C(7) -160.1(1) ? . . . .
Br(2) Cu(1) P(1) C(13) -30.1(2) ? . . . .
P(2) Cu(1) P(1) C(1) -22.1(1) ? . . . .
P(2) Cu(1) P(1) C(7) 91.8(1) ? . . . .
P(2) Cu(1) P(1) C(13) -138.2(2) ? . . . .
Br(1) Cu(1) P(2) C(6) 149.8(1) ? . . . .
Br(1) Cu(1) P(2) C(19) 37.1(2) ? . . . .
Br(1) Cu(1) P(2) C(25) -95.9(2) ? . . . .
Br(2) Cu(1) P(2) C(6) -88.5(1) ? . . . .
Br(2) Cu(1) P(2) C(19) 158.8(2) ? . . . .
Br(2) Cu(1) P(2) C(25) 25.8(2) ? . . . .
P(1) Cu(1) P(2) C(6) 22.4(1) ? . . . .
P(1) Cu(1) P(2) C(19) -90.3(2) ? . . . .
P(1) Cu(1) P(2) C(25) 136.7(2) ? . . . .
Br(1) Cu(2) P(3) C(31) 77.7(1) ? . . . .
Br(1) Cu(2) P(3) C(37) -39.1(2) ? . . . .
Br(1) Cu(2) P(3) C(43) -174.3(2) ? . . . .
Br(2) Cu(2) P(3) C(31) -155.1(1) ? . . . .
Br(2) Cu(2) P(3) C(37) 88.1(2) ? . . . .
Br(2) Cu(2) P(3) C(43) -47.1(2) ? . . . .
P(4) Cu(2) P(3) C(31) -33.2(1) ? . . . .
P(4) Cu(2) P(3) C(37) -150.0(2) ? . . . .
P(4) Cu(2) P(3) C(43) 74.9(2) ? . . . .
Br(1) Cu(2) P(4) C(36) -78.7(1) ? . . . .
Br(1) Cu(2) P(4) C(49) 38.4(2) ? . . . .
Br(1) Cu(2) P(4) C(55) 169.6(2) ? . . . .
Br(2) Cu(2) P(4) C(36) 155.5(1) ? . . . .
Br(2) Cu(2) P(4) C(49) -87.4(2) ? . . . .
Br(2) Cu(2) P(4) C(55) 43.8(2) ? . . . .
P(3) Cu(2) P(4) C(36) 30.7(1) ? . . . .
P(3) Cu(2) P(4) C(49) 147.8(2) ? . . . .
P(3) Cu(2) P(4) C(55) -80.9(2) ? . . . .
Cu(1) P(1) C(1) C(2) -162.7(3) ? . . . .
Cu(1) P(1) C(1) C(6) 17.1(3) ? . . . .
C(7) P(1) C(1) C(2) 75.4(3) ? . . . .
C(7) P(1) C(1) C(6) -104.8(3) ? . . . .
C(13) P(1) C(1) C(2) -33.5(3) ? . . . .
C(13) P(1) C(1) C(6) 146.4(3) ? . . . .
Cu(1) P(1) C(7) C(8) -145.6(3) ? . . . .
Cu(1) P(1) C(7) C(12) 34.6(4) ? . . . .
C(1) P(1) C(7) C(8) -33.4(4) ? . . . .
C(1) P(1) C(7) C(12) 146.7(3) ? . . . .
C(13) P(1) C(7) C(8) 75.7(4) ? . . . .
C(13) P(1) C(7) C(12) -104.1(3) ? . . . .
Cu(1) P(1) C(13) C(14) 16.0(4) ? . . . .
Cu(1) P(1) C(13) C(18) -161.9(4) ? . . . .
C(1) P(1) C(13) C(14) -99.2(3) ? . . . .
C(1) P(1) C(13) C(18) 82.9(4) ? . . . .
C(7) P(1) C(13) C(14) 151.0(3) ? . . . .
C(7) P(1) C(13) C(18) -26.9(4) ? . . . .
Cu(1) P(2) C(6) C(1) -18.3(3) ? . . . .
Cu(1) P(2) C(6) C(5) 162.7(3) ? . . . .
C(19) P(2) C(6) C(1) 106.3(3) ? . . . .
C(19) P(2) C(6) C(5) -72.7(3) ? . . . .
C(25) P(2) C(6) C(1) -145.0(3) ? . . . .
C(25) P(2) C(6) C(5) 36.0(3) ? . . . .
Cu(1) P(2) C(19) C(20) -14.2(4) ? . . . .
Cu(1) P(2) C(19) C(24) 168.6(3) ? . . . .
C(6) P(2) C(19) C(20) -126.5(3) ? . . . .
C(6) P(2) C(19) C(24) 56.2(4) ? . . . .
C(25) P(2) C(19) C(20) 125.5(3) ? . . . .
C(25) P(2) C(19) C(24) -51.7(4) ? . . . .
Cu(1) P(2) C(25) C(26) 121.8(3) ? . . . .
Cu(1) P(2) C(25) C(30) -52.9(4) ? . . . .
C(6) P(2) C(25) C(26) -124.5(4) ? . . . .
C(6) P(2) C(25) C(30) 60.8(4) ? . . . .
C(19) P(2) C(25) C(26) -17.1(4) ? . . . .
C(19) P(2) C(25) C(30) 168.2(3) ? . . . .
Cu(2) P(3) C(31) C(32) -152.8(3) ? . . . .
Cu(2) P(3) C(31) C(36) 29.7(3) ? . . . .
C(37) P(3) C(31) C(32) -21.3(3) ? . . . .
C(37) P(3) C(31) C(36) 161.3(3) ? . . . .
C(43) P(3) C(31) C(32) 88.8(3) ? . . . .
C(43) P(3) C(31) C(36) -88.6(3) ? . . . .
Cu(2) P(3) C(37) C(38) -121.2(4) ? . . . .
Cu(2) P(3) C(37) C(42) 50.6(5) ? . . . .
C(31) P(3) C(37) C(38) 123.6(4) ? . . . .
C(31) P(3) C(37) C(42) -64.7(4) ? . . . .
C(43) P(3) C(37) C(38) 17.0(4) ? . . . .
C(43) P(3) C(37) C(42) -171.2(4) ? . . . .
Cu(2) P(3) C(43) C(44) 18.7(4) ? . . . .
Cu(2) P(3) C(43) C(48) -153.7(3) ? . . . .
C(31) P(3) C(43) C(44) 126.5(3) ? . . . .
C(31) P(3) C(43) C(48) -45.9(3) ? . . . .
C(37) P(3) C(43) C(44) -124.7(3) ? . . . .
C(37) P(3) C(43) C(48) 62.9(4) ? . . . .
Cu(2) P(4) C(36) C(31) -21.1(3) ? . . . .
Cu(2) P(4) C(36) C(35) 157.8(3) ? . . . .
C(49) P(4) C(36) C(31) -151.9(3) ? . . . .
C(49) P(4) C(36) C(35) 27.0(3) ? . . . .
C(55) P(4) C(36) C(31) 97.5(3) ? . . . .
C(55) P(4) C(36) C(35) -83.6(3) ? . . . .
Cu(2) P(4) C(49) C(50) 148.7(4) ? . . . .
Cu(2) P(4) C(49) C(54) -27.5(5) ? . . . .
C(36) P(4) C(49) C(50) -95.6(4) ? . . . .
C(36) P(4) C(49) C(54) 88.2(4) ? . . . .
C(55) P(4) C(49) C(50) 14.2(5) ? . . . .
C(55) P(4) C(49) C(54) -162.0(3) ? . . . .
Cu(2) P(4) C(55) C(56) 120.1(3) ? . . . .
Cu(2) P(4) C(55) C(60) -55.1(4) ? . . . .
C(36) P(4) C(55) C(56) 10.2(4) ? . . . .
C(36) P(4) C(55) C(60) -165.0(3) ? . . . .
C(49) P(4) C(55) C(56) -99.8(3) ? . . . .
C(49) P(4) C(55) C(60) 85.1(3) ? . . . .
P(1) C(1) C(2) C(3) -179.3(3) ? . . . .
C(6) C(1) C(2) C(3) 0.8(6) ? . . . .
P(1) C(1) C(6) P(2) 0.8(4) ? . . . .
P(1) C(1) C(6) C(5) 179.8(3) ? . . . .
C(2) C(1) C(6) P(2) -179.4(3) ? . . . .
C(2) C(1) C(6) C(5) -0.3(5) ? . . . .
C(1) C(2) C(3) C(4) -0.6(6) ? . . . .
C(2) C(3) C(4) C(5) -0.1(5) ? . . . .
C(3) C(4) C(5) C(6) 0.6(6) ? . . . .
C(4) C(5) C(6) P(2) 178.6(3) ? . . . .
C(4) C(5) C(6) C(1) -0.4(6) ? . . . .
P(1) C(7) C(8) C(9) -178.6(3) ? . . . .
C(12) C(7) C(8) C(9) 1.2(6) ? . . . .
P(1) C(7) C(12) C(11) 179.4(4) ? . . . .
C(8) C(7) C(12) C(11) -0.5(6) ? . . . .
C(7) C(8) C(9) C(10) -1.3(6) ? . . . .
C(8) C(9) C(10) C(11) 0.6(7) ? . . . .
C(9) C(10) C(11) C(12) 0.1(5) ? . . . .
C(10) C(11) C(12) C(7) -0.2(5) ? . . . .
P(1) C(13) C(14) C(15) -179.1(4) ? . . . .
C(18) C(13) C(14) C(15) -1.1(7) ? . . . .
P(1) C(13) C(18) C(17) -179.8(4) ? . . . .
C(14) C(13) C(18) C(17) 2.3(7) ? . . . .
C(13) C(14) C(15) C(16) -0.1(6) ? . . . .
C(14) C(15) C(16) C(17) 0.1(6) ? . . . .
C(15) C(16) C(17) C(18) 1.1(8) ? . . . .
C(16) C(17) C(18) C(13) -2.4(8) ? . . . .
P(2) C(19) C(20) C(21) -177.3(4) ? . . . .
C(24) C(19) C(20) C(21) -0.0(6) ? . . . .
P(2) C(19) C(24) C(23) 177.3(4) ? . . . .
C(20) C(19) C(24) C(23) 0.0(5) ? . . . .
C(19) C(20) C(21) C(22) 0.6(7) ? . . . .
C(20) C(21) C(22) C(23) -1.3(7) ? . . . .
C(21) C(22) C(23) C(24) 1.3(7) ? . . . .
C(22) C(23) C(24) C(19) -0.7(7) ? . . . .
P(2) C(25) C(26) C(27) -176.2(4) ? . . . .
C(30) C(25) C(26) C(27) -1.5(7) ? . . . .
P(2) C(25) C(30) C(29) 176.5(4) ? . . . .
C(26) C(25) C(30) C(29) 1.5(7) ? . . . .
C(25) C(26) C(27) C(28) -1.1(7) ? . . . .
C(26) C(27) C(28) C(29) 3.7(8) ? . . . .
C(27) C(28) C(29) C(30) -3.8(8) ? . . . .
C(28) C(29) C(30) C(25) 1.1(8) ? . . . .
P(3) C(31) C(32) C(33) -175.5(3) ? . . . .
C(36) C(31) C(32) C(33) 1.8(5) ? . . . .
P(3) C(31) C(36) P(4) -5.9(4) ? . . . .
P(3) C(31) C(36) C(35) 175.1(3) ? . . . .
C(32) C(31) C(36) P(4) 176.5(3) ? . . . .
C(32) C(31) C(36) C(35) -2.4(5) ? . . . .
C(31) C(32) C(33) C(34) 0.4(6) ? . . . .
C(32) C(33) C(34) C(35) -2.0(6) ? . . . .
C(33) C(34) C(35) C(36) 1.3(6) ? . . . .
C(34) C(35) C(36) P(4) -178.1(3) ? . . . .
C(34) C(35) C(36) C(31) 0.8(5) ? . . . .
P(3) C(37) C(38) C(39) 170.7(4) ? . . . .
C(42) C(37) C(38) C(39) -1.1(7) ? . . . .
P(3) C(37) C(42) C(41) -171.8(4) ? . . . .
C(38) C(37) C(42) C(41) 0.3(7) ? . . . .
C(37) C(38) C(39) C(40) 1.5(8) ? . . . .
C(38) C(39) C(40) C(41) -1.1(9) ? . . . .
C(39) C(40) C(41) C(42) 0.3(7) ? . . . .
C(40) C(41) C(42) C(37) 0.1(7) ? . . . .
P(3) C(43) C(44) C(45) -172.4(3) ? . . . .
C(48) C(43) C(44) C(45) 0.0(5) ? . . . .
P(3) C(43) C(48) C(47) 172.9(3) ? . . . .
C(44) C(43) C(48) C(47) 0.6(6) ? . . . .
C(43) C(44) C(45) C(46) -0.0(6) ? . . . .
C(44) C(45) C(46) C(47) -0.7(7) ? . . . .
C(45) C(46) C(47) C(48) 1.4(7) ? . . . .
C(46) C(47) C(48) C(43) -1.3(6) ? . . . .
P(4) C(49) C(50) C(51) -174.5(4) ? . . . .
C(54) C(49) C(50) C(51) 1.7(7) ? . . . .
P(4) C(49) C(54) C(53) 176.4(4) ? . . . .
C(50) C(49) C(54) C(53) -0.1(6) ? . . . .
C(49) C(50) C(51) C(52) -2.0(8) ? . . . .
C(50) C(51) C(52) C(53) 0.7(8) ? . . . .
C(51) C(52) C(53) C(54) 0.8(8) ? . . . .
C(52) C(53) C(54) C(49) -1.2(8) ? . . . .
P(4) C(55) C(56) C(57) -175.2(4) ? . . . .
C(60) C(55) C(56) C(57) -0.1(5) ? . . . .
P(4) C(55) C(60) C(59) 175.2(4) ? . . . .
C(56) C(55) C(60) C(59) -0.1(5) ? . . . .
C(55) C(56) C(57) C(58) 0.9(7) ? . . . .
C(56) C(57) C(58) C(59) -1.5(7) ? . . . .
C(57) C(58) C(59) C(60) 1.2(7) ? . . . .
C(58) C(59) C(60) C(55) -0.4(6) ? . . . .
